data_4070463
loop_
_publ_author_name
'van Rijn, Jimmy A.'
'Siegler, Maxime A.'
'Spek, Anthony L.'
'Bouwman, Elisabeth'
'Drent, Eite'

_publ_section_title
;
 Ruthenium-Diphosphine-Catalyzed Allylation of Phenols: Agem-Dialkyl-Type
 Effect Induces High Selectivity toward O-Allylation
;
_journal_issue 24
_journal_name_full Organometallics
_journal_page_first 7006
_journal_paper_doi 10.1021/om900832g
_journal_volume 28
_journal_year 2009
_chemical_formula_moiety 'C32 H31 Cl P2 Ru'
_chemical_formula_sum 'C32 H31 Cl P2 Ru'
_chemical_formula_weight 614.03
_chemical_name_systematic
; 
 ? 
;
_space_group_IT_number 14
_symmetry_cell_setting monoclinic
_symmetry_space_group_name_Hall '-P 2ybc'
_symmetry_space_group_name_H-M 'P 1 21/c 1'
_atom_sites_solution_hydrogens difmap
_atom_sites_solution_primary heavy
_atom_sites_solution_secondary difmap
_audit_creation_method SHELXL-97
_cell_angle_alpha 90.00
_cell_angle_beta 119.551(3)
_cell_angle_gamma 90.00
_cell_formula_units_Z 8
_cell_length_a 19.5137(1)
_cell_length_b 11.2169(3)
_cell_length_c 30.1980(15)
_cell_measurement_reflns_used 24464
_cell_measurement_temperature 150(2)
_cell_measurement_theta_max 27.50
_cell_measurement_theta_min 1.55
_cell_volume 5750.0(4)
_computing_cell_refinement 'PEAKREF (Schreurs, 2005)'
_computing_data_collection 'COLLECT (Nonius, 1999)'
_computing_data_reduction 'EVALCCD (Duisenberg et al., 2003)'
_computing_molecular_graphics 'PLATON (Spek, 2003)'
_computing_publication_material 'PLATON (Spek, 2003)'
_computing_structure_refinement 'SHELXL-97 (Sheldrick, 2008)'
_computing_structure_solution 'DIRDIF99 (Beurskens et al., 1999)'
_diffrn_ambient_temperature 150(2)
_diffrn_measured_fraction_theta_full 1.000
_diffrn_measured_fraction_theta_max 1.000
_diffrn_measurement_device_type 'Nonius KappaCCD diffractometer'
_diffrn_measurement_method '\f and \w scans'
_diffrn_radiation_monochromator graphite
_diffrn_radiation_source 'rotating anode'
_diffrn_radiation_type MoK\a
_diffrn_radiation_wavelength 0.71073
_diffrn_reflns_av_R_equivalents 0.0301
_diffrn_reflns_av_sigmaI/netI 0.0280
_diffrn_reflns_limit_h_max 25
_diffrn_reflns_limit_h_min -24
_diffrn_reflns_limit_k_max 14
_diffrn_reflns_limit_k_min -14
_diffrn_reflns_limit_l_max 38
_diffrn_reflns_limit_l_min -39
_diffrn_reflns_number 67490
_diffrn_reflns_theta_full 27.50
_diffrn_reflns_theta_max 27.50
_diffrn_reflns_theta_min 1.55
_exptl_absorpt_coefficient_mu 0.769
_exptl_absorpt_correction_T_max 0.925
_exptl_absorpt_correction_T_min 0.727
_exptl_absorpt_correction_type multi-scan
_exptl_absorpt_process_details '(SADABS; Sheldrick, 2006/1)'
_exptl_crystal_colour orange
_exptl_crystal_density_diffrn 1.419
_exptl_crystal_density_method 'not measured'
_exptl_crystal_description plate
_exptl_crystal_F_000 2512
_exptl_crystal_size_max 0.37
_exptl_crystal_size_mid 0.20
_exptl_crystal_size_min 0.10
_platon_squeeze_details
;
;
_refine_diff_density_max 0.526
_refine_diff_density_min -0.516
_refine_diff_density_rms 0.071
_refine_ls_extinction_method none
_refine_ls_goodness_of_fit_ref 1.048
_refine_ls_hydrogen_treatment constr
_refine_ls_matrix_type full
_refine_ls_number_parameters 731
_refine_ls_number_reflns 13221
_refine_ls_number_restraints 256
_refine_ls_restrained_S_all 1.053
_refine_ls_R_factor_all 0.0490
_refine_ls_R_factor_gt 0.0324
_refine_ls_shift/su_max 0.001
_refine_ls_shift/su_mean 0.000
_refine_ls_structure_factor_coef Fsqd
_refine_ls_weighting_details 'calc w=1/[\s^2^(Fo^2^)+(0.0318P)^2^+4.4028P] where P=(Fo^2^+2Fc^2^)/3'
_refine_ls_weighting_scheme calc
_refine_ls_wR_factor_gt 0.0711
_refine_ls_wR_factor_ref 0.0761
_reflns_number_gt 10346
_reflns_number_total 13221
_reflns_threshold_expression I>2\s(I)
_cod_data_source_file om900832g_si_001.cif
_cod_data_source_block e
_cod_original_sg_symbol_H-M 'P 21/c'
_cod_database_code 4070463

loop_
_symmetry_equiv_pos_as_xyz
'x, y, z'
'-x, y+1/2, -z+1/2'
'-x, -y, -z'
'x, -y-1/2, z-1/2'

loop_
_atom_site_label
_atom_site_type_symbol
_atom_site_fract_x
_atom_site_fract_y
_atom_site_fract_z
_atom_site_U_iso_or_equiv
_atom_site_adp_type
_atom_site_occupancy
_atom_site_symmetry_multiplicity
_atom_site_calc_flag
_atom_site_refinement_flags
_atom_site_disorder_assembly
_atom_site_disorder_group
Ru1 Ru 0.330175(10) -0.027029(16) 0.077259(6) 0.02017(5) Uani 1 1 d . . .
Cl21 Cl 0.38282(3) -0.22270(5) 0.11121(2) 0.02894(13) Uani 1 1 d . . .
P31 P 0.25973(3) -0.02508(6) 0.11944(2) 0.02537(13) Uani 1 1 d D A .
P71 P 0.40127(3) 0.07080(5) 0.15181(2) 0.02107(12) Uani 1 1 d D A .
C41 C 0.34209(13) 0.0276(2) 0.18334(8) 0.0253(5) Uani 1 1 d . . .
C111 C 0.18057(17) 0.0880(3) 0.10418(12) 0.0274(8) Uani 0.720(3) 1 d PDU A 1
C121 C 0.1385(2) 0.0923(3) 0.13049(13) 0.0287(8) Uani 0.720(3) 1 d PDU A 1
H121 H 0.1500 0.0366 0.1569 0.034 Uiso 0.720(3) 1 calc PR A 1
C131 C 0.0803(2) 0.1766(4) 0.11856(16) 0.0358(10) Uani 0.720(3) 1 d PDU A 1
H131 H 0.0525 0.1780 0.1369 0.043 Uiso 0.720(3) 1 calc PR A 1
C141 C 0.0623(2) 0.2577(4) 0.08085(17) 0.0668(15) Uani 0.720(3) 1 d PDU A 1
H141 H 0.0222 0.3152 0.0729 0.080 Uiso 0.720(3) 1 calc PR A 1
C151 C 0.1027(3) 0.2554(4) 0.05463(18) 0.099(2) Uani 0.720(3) 1 d PDU A 1
H151 H 0.0907 0.3119 0.0283 0.119 Uiso 0.720(3) 1 calc PR A 1
C161 C 0.1613(2) 0.1712(4) 0.06610(15) 0.0713(17) Uani 0.720(3) 1 d PDU A 1
H161 H 0.1886 0.1707 0.0474 0.086 Uiso 0.720(3) 1 calc PR A 1
C11' C 0.1606(4) 0.0379(7) 0.0892(3) 0.0274(8) Uani 0.280(3) 1 d PDU A 2
C12' C 0.1360(6) 0.1125(7) 0.1153(4) 0.0287(8) Uani 0.280(3) 1 d PDU A 2
H12' H 0.1709 0.1315 0.1500 0.034 Uiso 0.280(3) 1 calc PR A 2
C13' C 0.0602(6) 0.1595(9) 0.0905(4) 0.051(3) Uani 0.280(3) 1 d PDU A 2
H13' H 0.0431 0.2106 0.1082 0.061 Uiso 0.280(3) 1 calc PR A 2
C14' C 0.0109(5) 0.1320(9) 0.0410(4) 0.070(4) Uani 0.280(3) 1 d PDU A 2
H14' H -0.0408 0.1643 0.0241 0.083 Uiso 0.280(3) 1 calc PR A 2
C15' C 0.0344(5) 0.0588(9) 0.0151(4) 0.069(4) Uani 0.280(3) 1 d PDU . 2
H15' H -0.0009 0.0402 -0.0195 0.083 Uiso 0.280(3) 1 calc PR A 2
C16' C 0.1097(5) 0.0113(8) 0.0391(3) 0.055(3) Uani 0.280(3) 1 d PDU A 2
H16' H 0.1261 -0.0397 0.0210 0.066 Uiso 0.280(3) 1 calc PR A 2
C211 C 0.21914(13) -0.1632(2) 0.12886(9) 0.0293(5) Uani 1 1 d . . .
C221 C 0.19971(16) -0.2503(3) 0.09253(10) 0.0429(7) Uani 1 1 d . B .
H221 H 0.2088 -0.2371 0.0648 0.051 Uiso 1 1 calc R . .
C231 C 0.16704(16) -0.3571(3) 0.09602(11) 0.0461(7) Uani 1 1 d . . .
H231 H 0.1530 -0.4160 0.0703 0.055 Uiso 1 1 calc R B .
C241 C 0.15475(14) -0.3786(3) 0.13640(10) 0.0369(6) Uani 1 1 d . B .
H241 H 0.1331 -0.4524 0.1390 0.044 Uiso 1 1 calc R . .
C251 C 0.17407(14) -0.2923(2) 0.17301(10) 0.0349(6) Uani 1 1 d . . .
H251 H 0.1659 -0.3066 0.2011 0.042 Uiso 1 1 calc R B .
C261 C 0.20526(14) -0.1853(2) 0.16910(9) 0.0301(5) Uani 1 1 d . B .
H261 H 0.2175 -0.1256 0.1943 0.036 Uiso 1 1 calc R . .
C311 C 0.50375(13) 0.0411(2) 0.19869(8) 0.0250(5) Uani 1 1 d . . .
C321 C 0.54346(15) 0.1071(2) 0.24359(9) 0.0327(6) Uani 1 1 d . B .
H321 H 0.5172 0.1708 0.2498 0.039 Uiso 1 1 calc R . .
C331 C 0.62054(16) 0.0809(2) 0.27909(9) 0.0372(6) Uani 1 1 d . . .
H331 H 0.6472 0.1266 0.3094 0.045 Uiso 1 1 calc R B .
C341 C 0.65854(15) -0.0113(2) 0.27036(10) 0.0373(6) Uani 1 1 d . B .
H341 H 0.7116 -0.0292 0.2947 0.045 Uiso 1 1 calc R . .
C351 C 0.62023(14) -0.0782(2) 0.22656(9) 0.0321(6) Uani 1 1 d . . .
H351 H 0.6468 -0.1423 0.2209 0.039 Uiso 1 1 calc R B .
C361 C 0.54251(14) -0.0520(2) 0.19050(9) 0.0262(5) Uani 1 1 d . B .
H361 H 0.5162 -0.0982 0.1603 0.031 Uiso 1 1 calc R . .
C411 C 0.4096(2) 0.2323(3) 0.14540(16) 0.0225(10) Uani 0.655(4) 1 d PDU A 1
C421 C 0.4762(3) 0.2810(4) 0.14869(16) 0.0504(15) Uani 0.655(4) 1 d PDU A 1
H421 H 0.5218 0.2329 0.1598 0.061 Uiso 0.655(4) 1 calc PR A 1
C431 C 0.4783(3) 0.3999(4) 0.13608(16) 0.072(2) Uani 0.655(4) 1 d PDU A 1
H431 H 0.5252 0.4319 0.1387 0.087 Uiso 0.655(4) 1 calc PR A 1
C441 C 0.4137(4) 0.4702(4) 0.12005(16) 0.0629(17) Uani 0.655(4) 1 d PDU A 1
H441 H 0.4152 0.5511 0.1113 0.076 Uiso 0.655(4) 1 calc PR A 1
C451 C 0.3484(4) 0.4252(4) 0.11667(17) 0.0509(14) Uani 0.655(4) 1 d PDU A 1
H451 H 0.3034 0.4747 0.1056 0.061 Uiso 0.655(4) 1 calc PR A 1
C461 C 0.3448(3) 0.3070(4) 0.12900(16) 0.0395(11) Uani 0.655(4) 1 d PDU A 1
H461 H 0.2974 0.2768 0.1262 0.047 Uiso 0.655(4) 1 calc PR A 1
C41' C 0.3828(5) 0.2301(6) 0.1413(3) 0.0225(10) Uani 0.345(4) 1 d PDU A 2
C42' C 0.4454(5) 0.3035(7) 0.1544(4) 0.0504(15) Uani 0.345(4) 1 d PDU A 2
H42' H 0.4975 0.2727 0.1722 0.061 Uiso 0.345(4) 1 calc PR A 2
C43' C 0.4330(6) 0.4242(8) 0.1418(4) 0.072(2) Uani 0.345(4) 1 d PDU A 2
H43' H 0.4766 0.4758 0.1509 0.087 Uiso 0.345(4) 1 calc PR A 2
C44' C 0.3581(7) 0.4674(8) 0.1164(3) 0.0629(17) Uani 0.345(4) 1 d PDU A 2
H44' H 0.3496 0.5496 0.1079 0.076 Uiso 0.345(4) 1 calc PR A 2
C45' C 0.2961(6) 0.3951(7) 0.1034(3) 0.0509(14) Uani 0.345(4) 1 d PDU A 2
H45' H 0.2442 0.4265 0.0856 0.061 Uiso 0.345(4) 1 calc PR A 2
C46' C 0.3074(5) 0.2754(7) 0.1156(3) 0.0395(11) Uani 0.345(4) 1 d PDU A 2
H46' H 0.2634 0.2245 0.1064 0.047 Uiso 0.345(4) 1 calc PR A 2
C511 C 0.3461(6) -0.0704(7) 0.0106(2) 0.0473(16) Uani 0.721(11) 1 d PDU B 1
H511 H 0.3740 -0.1384 0.0093 0.057 Uiso 0.721(11) 1 calc PR B 1
C521 C 0.2645(5) -0.0664(4) -0.00684(14) 0.0377(12) Uani 0.721(11) 1 d PDU B 1
H521 H 0.2278 -0.1297 -0.0219 0.045 Uiso 0.721(11) 1 calc PR B 1
C531 C 0.2487(3) 0.0497(5) 0.00249(19) 0.0332(11) Uani 0.721(11) 1 d PDU B 1
H531 H 0.1982 0.0789 -0.0054 0.040 Uiso 0.721(11) 1 calc PR B 1
C541 C 0.3181(4) 0.1161(4) 0.02504(17) 0.0354(12) Uani 0.721(11) 1 d PDU B 1
H541 H 0.3233 0.1973 0.0352 0.042 Uiso 0.721(11) 1 calc PR B 1
C551 C 0.3794(3) 0.0402(9) 0.02998(19) 0.0464(15) Uani 0.721(11) 1 d PDU B 1
H551 H 0.4334 0.0609 0.0440 0.056 Uiso 0.721(11) 1 calc PR B 1
C51' C 0.2923(12) 0.1113(15) 0.0206(6) 0.0473(16) Uani 0.279(11) 1 d PDU B 2
H51' H 0.2725 0.1852 0.0249 0.057 Uiso 0.279(11) 1 calc PR B 2
C52' C 0.3725(10) 0.0861(14) 0.0373(4) 0.0377(12) Uani 0.279(11) 1 d PDU B 2
H52' H 0.4158 0.1391 0.0544 0.045 Uiso 0.279(11) 1 calc PR B 2
C53' C 0.3754(9) -0.0310(15) 0.0235(5) 0.0332(11) Uani 0.279(11) 1 d PDU B 2
H53' H 0.4218 -0.0726 0.0298 0.040 Uiso 0.279(11) 1 calc PR B 2
C54' C 0.2988(13) -0.0783(12) -0.0011(5) 0.0354(12) Uani 0.279(11) 1 d PDU B 2
H54' H 0.2845 -0.1567 -0.0144 0.042 Uiso 0.279(11) 1 calc PR B 2
C55' C 0.2472(8) 0.011(2) -0.0028(5) 0.0464(15) Uani 0.279(11) 1 d PDU B 2
H55' H 0.1917 0.0040 -0.0173 0.056 Uiso 0.279(11) 1 calc PR B 2
C611 C 0.32738(16) 0.1219(2) 0.21406(9) 0.0368(6) Uani 1 1 d . B .
H61A H 0.2966 0.0869 0.2285 0.055 Uiso 1 1 calc R . .
H61B H 0.2981 0.1886 0.1918 0.055 Uiso 1 1 calc R . .
H61C H 0.3779 0.1506 0.2417 0.055 Uiso 1 1 calc R . .
C631 C 0.38346(14) -0.0801(2) 0.21752(9) 0.0309(5) Uani 1 1 d . B .
H63A H 0.4338 -0.0547 0.2464 0.046 Uiso 1 1 calc R . .
H63B H 0.3931 -0.1408 0.1979 0.046 Uiso 1 1 calc R . .
H63C H 0.3500 -0.1137 0.2301 0.046 Uiso 1 1 calc R . .
Ru2 Ru 0.160690(10) -0.035504(15) 0.411781(6) 0.01947(5) Uani 1 1 d . . .
Cl22 Cl 0.11133(3) -0.23410(5) 0.37704(2) 0.02441(12) Uani 1 1 d . . .
P32 P 0.22390(3) -0.01623(5) 0.36600(2) 0.02020(12) Uani 1 1 d . . .
P72 P 0.08058(3) 0.06461(5) 0.33895(2) 0.01970(12) Uani 1 1 d . . .
C42 C 0.13581(13) 0.03085(19) 0.30351(8) 0.0222(5) Uani 1 1 d . . .
C112 C 0.29543(14) 0.1044(2) 0.38060(9) 0.0260(5) Uani 1 1 d . . .
C122 C 0.35307(15) 0.1026(2) 0.36624(10) 0.0364(6) Uani 1 1 d . . .
H122 H 0.3597 0.0332 0.3507 0.044 Uiso 1 1 calc R . .
C132 C 0.40084(17) 0.2005(3) 0.37430(12) 0.0466(7) Uani 1 1 d . . .
H132 H 0.4404 0.1976 0.3647 0.056 Uiso 1 1 calc R . .
C142 C 0.39130(19) 0.3022(3) 0.39617(12) 0.0517(8) Uani 1 1 d . . .
H142 H 0.4236 0.3699 0.4011 0.062 Uiso 1 1 calc R . .
C152 C 0.33465(19) 0.3056(2) 0.41095(11) 0.0473(8) Uani 1 1 d . . .
H152 H 0.3277 0.3757 0.4260 0.057 Uiso 1 1 calc R . .
C162 C 0.28819(16) 0.2066(2) 0.40384(10) 0.0355(6) Uani 1 1 d . . .
H162 H 0.2505 0.2086 0.4151 0.043 Uiso 1 1 calc R . .
C212 C 0.27149(13) -0.14515(19) 0.35609(8) 0.0227(5) Uani 1 1 d . . .
C222 C 0.29656(14) -0.2337(2) 0.39291(9) 0.0273(5) Uani 1 1 d . . .
H222 H 0.2869 -0.2258 0.4207 0.033 Uiso 1 1 calc R . .
C232 C 0.33540(15) -0.3332(2) 0.38953(10) 0.0337(6) Uani 1 1 d . . .
H232 H 0.3530 -0.3928 0.4152 0.040 Uiso 1 1 calc R . .
C242 C 0.34862(15) -0.3464(2) 0.34905(10) 0.0349(6) Uani 1 1 d . . .
H242 H 0.3757 -0.4146 0.3469 0.042 Uiso 1 1 calc R . .
C252 C 0.32240(15) -0.2603(2) 0.31147(10) 0.0332(6) Uani 1 1 d . . .
H252 H 0.3305 -0.2701 0.2832 0.040 Uiso 1 1 calc R . .
C262 C 0.28446(14) -0.1602(2) 0.31508(9) 0.0283(5) Uani 1 1 d . . .
H262 H 0.2670 -0.1009 0.2893 0.034 Uiso 1 1 calc R . .
C312 C -0.02303(13) 0.02905(19) 0.29573(8) 0.0231(5) Uani 1 1 d . . .
C322 C -0.06695(14) 0.0973(2) 0.25229(9) 0.0273(5) Uani 1 1 d . . .
H322 H -0.0425 0.1607 0.2444 0.033 Uiso 1 1 calc R . .
C332 C -0.14577(14) 0.0735(2) 0.22065(9) 0.0303(5) Uani 1 1 d . . .
H332 H -0.1756 0.1204 0.1910 0.036 Uiso 1 1 calc R . .
C342 C -0.18128(14) -0.0185(2) 0.23207(9) 0.0314(6) Uani 1 1 d . . .
H342 H -0.2356 -0.0347 0.2103 0.038 Uiso 1 1 calc R . .
C352 C -0.13814(14) -0.0871(2) 0.27505(9) 0.0304(5) Uani 1 1 d . . .
H352 H -0.1629 -0.1502 0.2828 0.037 Uiso 1 1 calc R . .
C362 C -0.05853(14) -0.0640(2) 0.30698(9) 0.0265(5) Uani 1 1 d . . .
H362 H -0.0287 -0.1117 0.3363 0.032 Uiso 1 1 calc R . .
C412 C 0.07063(13) 0.22327(19) 0.34974(8) 0.0230(5) Uani 1 1 d . . .
C422 C 0.02107(14) 0.2440(2) 0.36965(10) 0.0313(6) Uani 1 1 d . . .
H422 H -0.0087 0.1800 0.3721 0.038 Uiso 1 1 calc R . .
C432 C 0.01426(15) 0.3566(2) 0.38602(10) 0.0385(6) Uani 1 1 d . . .
H432 H -0.0204 0.3694 0.3992 0.046 Uiso 1 1 calc R . .
C442 C 0.05753(16) 0.4496(2) 0.38320(10) 0.0355(6) Uani 1 1 d . . .
H442 H 0.0543 0.5264 0.3954 0.043 Uiso 1 1 calc R . .
C452 C 0.10526(17) 0.4309(2) 0.36278(10) 0.0373(6) Uani 1 1 d . . .
H452 H 0.1346 0.4955 0.3603 0.045 Uiso 1 1 calc R . .
C462 C 0.11163(16) 0.3186(2) 0.34558(9) 0.0330(6) Uani 1 1 d . . .
H462 H 0.1444 0.3076 0.3309 0.040 Uiso 1 1 calc R . .
C512 C 0.15720(17) -0.0913(2) 0.48133(9) 0.0360(6) Uani 1 1 d . . .
H512 H 0.1330 -0.1630 0.4834 0.043 Uiso 1 1 calc R . .
C522 C 0.23674(15) -0.0807(2) 0.49391(9) 0.0325(6) Uani 1 1 d . . .
H522 H 0.2753 -0.1421 0.5064 0.039 Uiso 1 1 calc R . .
C532 C 0.24793(15) 0.0393(2) 0.48433(8) 0.0313(6) Uani 1 1 d . . .
H532 H 0.2958 0.0729 0.4891 0.038 Uiso 1 1 calc R . .
C542 C 0.17577(15) 0.1008(2) 0.46653(9) 0.0324(6) Uani 1 1 d . . .
H542 H 0.1666 0.1824 0.4570 0.039 Uiso 1 1 calc R . .
C552 C 0.11908(16) 0.0185(2) 0.46535(9) 0.0366(6) Uani 1 1 d . . .
H552 H 0.0657 0.0352 0.4556 0.044 Uiso 1 1 calc R . .
C612 C 0.14681(15) 0.1258(2) 0.27147(9) 0.0296(5) Uani 1 1 d . . .
H61D H 0.1729 0.0906 0.2540 0.044 Uiso 1 1 calc R . .
H61E H 0.1793 0.1907 0.2936 0.044 Uiso 1 1 calc R . .
H61F H 0.0953 0.1573 0.2463 0.044 Uiso 1 1 calc R . .
C632 C 0.09565(14) -0.0793(2) 0.27019(8) 0.0275(5) Uani 1 1 d . . .
H63D H 0.0445 -0.0562 0.2415 0.041 Uiso 1 1 calc R . .
H63E H 0.0879 -0.1400 0.2906 0.041 Uiso 1 1 calc R . .
H63F H 0.1290 -0.1116 0.2572 0.041 Uiso 1 1 calc R . .

loop_
_atom_site_aniso_label
_atom_site_aniso_U_11
_atom_site_aniso_U_22
_atom_site_aniso_U_33
_atom_site_aniso_U_23
_atom_site_aniso_U_13
_atom_site_aniso_U_12
Ru1 0.02542(9) 0.02020(10) 0.01818(9) 0.00063(7) 0.01329(7) 0.00039(7)
Cl21 0.0348(3) 0.0151(3) 0.0351(3) 0.0000(2) 0.0158(3) -0.0015(2)
P31 0.0227(3) 0.0371(4) 0.0194(3) 0.0066(3) 0.0128(2) 0.0053(3)
P71 0.0284(3) 0.0154(3) 0.0204(3) 0.0010(2) 0.0128(2) 0.0024(2)
C41 0.0293(12) 0.0298(13) 0.0181(11) 0.0027(9) 0.0126(9) 0.0047(10)
C111 0.0249(17) 0.032(2) 0.0258(18) 0.0028(14) 0.0132(15) 0.0028(15)
C121 0.0389(15) 0.0200(17) 0.036(2) 0.0062(15) 0.0252(17) 0.0029(13)
C131 0.035(2) 0.034(2) 0.047(3) -0.0038(19) 0.027(2) 0.0021(17)
C141 0.059(3) 0.078(4) 0.079(3) 0.030(3) 0.046(3) 0.044(3)
C151 0.115(4) 0.123(5) 0.098(4) 0.077(4) 0.082(4) 0.093(4)
C161 0.078(3) 0.094(4) 0.072(3) 0.053(3) 0.060(3) 0.058(3)
C11' 0.0249(17) 0.032(2) 0.0258(18) 0.0028(14) 0.0132(15) 0.0028(15)
C12' 0.0389(15) 0.0200(17) 0.036(2) 0.0062(15) 0.0252(17) 0.0029(13)
C13' 0.048(6) 0.040(6) 0.083(8) 0.007(7) 0.047(6) 0.012(5)
C14' 0.045(6) 0.083(8) 0.084(8) 0.040(7) 0.033(6) 0.039(6)
C15' 0.040(5) 0.117(9) 0.049(6) 0.039(6) 0.021(5) 0.039(6)
C16' 0.038(5) 0.093(8) 0.035(5) 0.020(5) 0.020(4) 0.028(5)
C211 0.0196(11) 0.0472(16) 0.0216(12) 0.0032(10) 0.0106(9) -0.0028(11)
C221 0.0381(15) 0.069(2) 0.0268(13) -0.0100(13) 0.0205(12) -0.0270(14)
C231 0.0421(15) 0.065(2) 0.0382(15) -0.0169(14) 0.0249(13) -0.0266(15)
C241 0.0287(13) 0.0483(17) 0.0364(14) 0.0071(12) 0.0181(11) -0.0050(12)
C251 0.0324(13) 0.0476(16) 0.0309(14) 0.0144(12) 0.0205(11) 0.0068(12)
C261 0.0297(12) 0.0401(15) 0.0258(12) 0.0076(10) 0.0179(10) 0.0086(11)
C311 0.0296(12) 0.0213(12) 0.0231(11) 0.0033(9) 0.0121(10) -0.0044(10)
C321 0.0409(14) 0.0251(13) 0.0280(13) -0.0001(10) 0.0137(11) -0.0036(11)
C331 0.0424(15) 0.0343(15) 0.0226(12) 0.0032(11) 0.0065(11) -0.0130(12)
C341 0.0286(13) 0.0407(16) 0.0328(14) 0.0123(12) 0.0076(11) -0.0051(12)
C351 0.0305(13) 0.0307(14) 0.0369(14) 0.0090(11) 0.0178(11) -0.0007(11)
C361 0.0291(12) 0.0256(13) 0.0256(12) 0.0029(9) 0.0149(10) -0.0050(10)
C411 0.023(3) 0.0188(13) 0.0193(14) 0.0000(10) 0.005(2) 0.0020(17)
C421 0.028(3) 0.033(2) 0.068(3) 0.0221(19) 0.007(2) -0.004(2)
C431 0.055(3) 0.038(3) 0.082(3) 0.024(2) 0.001(3) -0.022(3)
C441 0.090(4) 0.017(2) 0.045(2) 0.0012(17) 0.005(3) -0.003(3)
C451 0.092(4) 0.031(3) 0.036(2) 0.0086(19) 0.037(3) 0.028(3)
C461 0.051(3) 0.037(2) 0.042(3) 0.0142(19) 0.032(2) 0.018(2)
C41' 0.023(3) 0.0188(13) 0.0193(14) 0.0000(10) 0.005(2) 0.0020(17)
C42' 0.028(3) 0.033(2) 0.068(3) 0.0221(19) 0.007(2) -0.004(2)
C43' 0.055(3) 0.038(3) 0.082(3) 0.024(2) 0.001(3) -0.022(3)
C44' 0.090(4) 0.017(2) 0.045(2) 0.0012(17) 0.005(3) -0.003(3)
C45' 0.092(4) 0.031(3) 0.036(2) 0.0086(19) 0.037(3) 0.028(3)
C46' 0.051(3) 0.037(2) 0.042(3) 0.0142(19) 0.032(2) 0.018(2)
C511 0.069(4) 0.058(3) 0.037(3) 0.007(2) 0.042(3) 0.019(3)
C521 0.058(3) 0.037(2) 0.0168(16) -0.0093(15) 0.0169(19) -0.011(2)
C531 0.040(2) 0.035(3) 0.0216(19) 0.0108(18) 0.0124(16) 0.010(2)
C541 0.064(4) 0.0256(19) 0.0264(18) 0.0027(14) 0.030(2) -0.011(2)
C551 0.046(2) 0.079(4) 0.028(2) 0.003(3) 0.0286(18) -0.017(3)
C51' 0.069(4) 0.058(3) 0.037(3) 0.007(2) 0.042(3) 0.019(3)
C52' 0.058(3) 0.037(2) 0.0168(16) -0.0093(15) 0.0169(19) -0.011(2)
C53' 0.040(2) 0.035(3) 0.0216(19) 0.0108(18) 0.0124(16) 0.010(2)
C54' 0.064(4) 0.0256(19) 0.0264(18) 0.0027(14) 0.030(2) -0.011(2)
C55' 0.046(2) 0.079(4) 0.028(2) 0.003(3) 0.0286(18) -0.017(3)
C611 0.0433(15) 0.0459(16) 0.0282(13) -0.0055(11) 0.0229(12) 0.0045(13)
C631 0.0322(13) 0.0356(14) 0.0243(12) 0.0097(10) 0.0135(10) 0.0023(11)
Ru2 0.02768(10) 0.01544(9) 0.01770(9) 0.00076(7) 0.01305(7) 0.00105(7)
Cl22 0.0329(3) 0.0132(3) 0.0294(3) -0.0005(2) 0.0171(2) -0.0015(2)
P32 0.0273(3) 0.0160(3) 0.0201(3) 0.0003(2) 0.0138(2) 0.0008(2)
P72 0.0260(3) 0.0144(3) 0.0196(3) 0.0006(2) 0.0119(2) 0.0006(2)
C42 0.0304(11) 0.0182(11) 0.0199(11) 0.0006(9) 0.0140(9) 0.0018(9)
C112 0.0313(12) 0.0215(12) 0.0250(12) 0.0040(9) 0.0137(10) -0.0008(10)
C122 0.0393(14) 0.0281(14) 0.0476(16) -0.0006(12) 0.0260(13) -0.0035(11)
C132 0.0446(16) 0.0425(17) 0.063(2) 0.0034(15) 0.0344(15) -0.0072(13)
C142 0.068(2) 0.0397(17) 0.0529(19) -0.0076(14) 0.0342(17) -0.0276(15)
C152 0.079(2) 0.0297(15) 0.0443(17) -0.0102(12) 0.0387(16) -0.0200(15)
C162 0.0518(16) 0.0296(14) 0.0332(14) -0.0038(11) 0.0273(13) -0.0098(12)
C212 0.0274(11) 0.0186(11) 0.0262(12) -0.0028(9) 0.0162(10) 0.0006(9)
C222 0.0345(13) 0.0234(12) 0.0277(12) -0.0009(9) 0.0182(11) 0.0019(10)
C232 0.0408(14) 0.0255(13) 0.0366(14) 0.0033(11) 0.0205(12) 0.0084(11)
C242 0.0379(14) 0.0272(14) 0.0453(15) -0.0078(11) 0.0250(12) 0.0045(11)
C252 0.0384(14) 0.0370(15) 0.0330(14) -0.0092(11) 0.0244(12) -0.0014(12)
C262 0.0344(13) 0.0282(13) 0.0275(12) -0.0001(10) 0.0194(11) -0.0002(10)
C312 0.0291(11) 0.0184(11) 0.0220(11) -0.0033(9) 0.0127(9) 0.0004(9)
C322 0.0301(12) 0.0236(12) 0.0289(12) 0.0001(10) 0.0151(10) 0.0025(10)
C332 0.0300(12) 0.0319(14) 0.0262(12) -0.0016(10) 0.0118(10) 0.0079(11)
C342 0.0254(12) 0.0325(14) 0.0341(13) -0.0121(11) 0.0130(10) -0.0011(10)
C352 0.0334(13) 0.0225(13) 0.0403(14) -0.0072(11) 0.0220(12) -0.0047(10)
C362 0.0341(13) 0.0208(12) 0.0272(12) -0.0025(9) 0.0172(10) 0.0011(10)
C412 0.0279(12) 0.0156(11) 0.0214(11) 0.0011(8) 0.0090(9) 0.0040(9)
C422 0.0268(12) 0.0227(12) 0.0449(15) -0.0054(11) 0.0182(11) -0.0014(10)
C432 0.0318(13) 0.0355(15) 0.0456(16) -0.0113(12) 0.0172(12) 0.0060(12)
C442 0.0452(15) 0.0196(13) 0.0314(14) -0.0054(10) 0.0109(12) 0.0036(11)
C452 0.0585(18) 0.0193(13) 0.0345(14) 0.0000(10) 0.0231(13) -0.0063(12)
C462 0.0519(16) 0.0225(13) 0.0312(13) 0.0011(10) 0.0257(12) -0.0032(11)
C512 0.0562(17) 0.0358(15) 0.0229(12) -0.0003(11) 0.0248(12) -0.0075(13)
C522 0.0430(15) 0.0316(14) 0.0199(12) 0.0042(10) 0.0133(11) 0.0061(12)
C532 0.0373(13) 0.0332(14) 0.0186(11) -0.0033(10) 0.0102(10) -0.0044(11)
C542 0.0495(15) 0.0259(13) 0.0213(12) -0.0048(10) 0.0170(11) 0.0033(11)
C552 0.0427(15) 0.0469(17) 0.0274(13) -0.0047(12) 0.0229(12) 0.0080(13)
C612 0.0410(14) 0.0290(13) 0.0248(12) 0.0066(10) 0.0208(11) 0.0046(11)
C632 0.0347(13) 0.0242(12) 0.0228(12) -0.0054(9) 0.0135(10) 0.0011(10)

loop_
_atom_type_symbol
_atom_type_description
_atom_type_scat_dispersion_real
_atom_type_scat_dispersion_imag
_atom_type_scat_source
C C 0.0033 0.0016 'International Tables Vol C Tables 4.2.6.8 and 6.1.1.4'
H H 0.0000 0.0000 'International Tables Vol C Tables 4.2.6.8 and 6.1.1.4'
Cl Cl 0.1484 0.1585 'International Tables Vol C Tables 4.2.6.8 and 6.1.1.4'
P P 0.1023 0.0942 'International Tables Vol C Tables 4.2.6.8 and 6.1.1.4'
Ru Ru -1.2594 0.8363 'International Tables Vol C Tables 4.2.6.8 and 6.1.1.4'

loop_
_geom_angle_atom_site_label_1
_geom_angle_atom_site_label_2
_geom_angle_atom_site_label_3
_geom_angle
_geom_angle_site_symmetry_1
_geom_angle_site_symmetry_3
C51' Ru1 C52' 38.2(3) . .
C51' Ru1 C541 12.1(5) . .
C52' Ru1 C541 26.4(4) . .
C51' Ru1 C55' 37.3(3) . .
C52' Ru1 C55' 63.2(4) . .
C541 Ru1 C55' 45.6(5) . .
C51' Ru1 C531 27.1(5) . .
C52' Ru1 C531 58.8(4) . .
C541 Ru1 C531 37.15(17) . .
C55' Ru1 C531 12.0(6) . .
C51' Ru1 C53' 62.2(3) . .
C52' Ru1 C53' 37.0(3) . .
C541 Ru1 C53' 54.6(3) . .
C55' Ru1 C53' 62.4(3) . .
C531 Ru1 C53' 66.4(3) . .
C51' Ru1 C54' 62.0(3) . .
C52' Ru1 C54' 62.4(3) . .
C541 Ru1 C54' 62.8(4) . .
C55' Ru1 C54' 37.2(3) . .
C531 Ru1 C54' 47.4(5) . .
C53' Ru1 C54' 37.2(3) . .
C51' Ru1 C551 47.9(4) . .
C52' Ru1 C551 15.7(3) . .
C541 Ru1 C551 37.60(19) . .
C55' Ru1 C551 62.6(4) . .
C531 Ru1 C551 61.80(16) . .
C53' Ru1 C551 21.3(3) . .
C54' Ru1 C551 51.3(3) . .
C51' Ru1 C511 65.6(4) . .
C52' Ru1 C511 50.8(3) . .
C541 Ru1 C511 61.47(15) . .
C55' Ru1 C511 53.4(4) . .
C531 Ru1 C511 60.76(17) . .
C53' Ru1 C511 17.5(3) . .
C54' Ru1 C511 21.1(4) . .
C551 Ru1 C511 36.39(18) . .
C51' Ru1 C521 57.6(5) . .
C52' Ru1 C521 69.5(3) . .
C541 Ru1 C521 62.02(16) . .
C55' Ru1 C521 24.9(5) . .
C531 Ru1 C521 36.63(16) . .
C53' Ru1 C521 51.4(3) . .
C54' Ru1 C521 15.9(4) . .
C551 Ru1 C521 61.67(16) . .
C511 Ru1 C521 36.58(17) . .
C51' Ru1 P71 104.1(5) . .
C52' Ru1 P71 93.2(3) . .
C541 Ru1 P71 99.04(13) . .
C55' Ru1 P71 139.6(7) . .
C531 Ru1 P71 127.63(17) . .
C53' Ru1 P71 118.2(5) . .
C54' Ru1 P71 154.5(4) . .
C551 Ru1 P71 103.2(2) . .
C511 Ru1 P71 135.4(3) . .
C521 Ru1 P71 161.03(11) . .
C51' Ru1 P31 111.7(4) . .
C52' Ru1 P31 143.1(5) . .
C541 Ru1 P31 121.01(19) . .
C55' Ru1 P31 107.0(4) . .
C531 Ru1 P31 103.83(13) . .
C53' Ru1 P31 169.0(4) . .
C54' Ru1 P31 132.4(5) . .
C551 Ru1 P31 158.1(3) . .
C511 Ru1 P31 153.0(3) . .
C521 Ru1 P31 117.7(2) . .
P71 Ru1 P31 71.54(2) . .
P31 Ru1 Cl21 91.08(2) . .
P71 Ru1 Cl21 95.41(2) . .
C211 P31 C11' 88.4(3) . .
C211 P31 C111 104.16(13) . .
C211 P31 C41 108.72(10) . .
C11' P31 C41 123.0(3) . .
C111 P31 C41 102.81(12) . .
C211 P31 Ru1 120.31(8) . .
C11' P31 Ru1 120.3(2) . .
C111 P31 Ru1 121.23(10) . .
C41 P31 Ru1 97.41(7) . .
C211 P31 P71 137.53(8) . .
C11' P31 P71 132.8(2) . .
C111 P31 P71 113.42(10) . .
C41 P31 P71 45.16(7) . .
Ru1 P31 P71 53.758(18) . .
C41' P71 C311 111.2(3) . .
C311 P71 C411 98.16(14) . .
C41' P71 C41 102.8(3) . .
C311 P71 C41 105.74(10) . .
C411 P71 C41 114.49(16) . .
C41' P71 Ru1 109.4(3) . .
C311 P71 Ru1 125.70(8) . .
C411 P71 Ru1 114.59(13) . .
C41 P71 Ru1 98.63(7) . .
C41' P71 P31 104.6(3) . .
C311 P71 P31 138.94(7) . .
C411 P71 P31 119.32(13) . .
C41 P71 P31 45.47(7) . .
Ru1 P71 P31 54.702(19) . .
C611 C41 C631 109.35(19) . .
C611 C41 P71 118.34(18) . .
C631 C41 P71 106.97(16) . .
C611 C41 P31 121.06(17) . .
C631 C41 P31 109.87(16) . .
P71 C41 P31 89.37(9) . .
C161 C111 C121 117.1(3) . .
C161 C111 P31 121.0(3) . .
C121 C111 P31 121.9(3) . .
C131 C121 C111 120.9(4) . .
C131 C121 H121 119.6 . .
C111 C121 H121 119.6 . .
C141 C131 C121 121.0(4) . .
C141 C131 H131 119.5 . .
C121 C131 H131 119.5 . .
C131 C141 C151 119.2(4) . .
C131 C141 H141 120.4 . .
C151 C141 H141 120.4 . .
C141 C151 C161 120.5(4) . .
C141 C151 H151 119.8 . .
C161 C151 H151 119.8 . .
C111 C161 C151 121.3(4) . .
C111 C161 H161 119.3 . .
C151 C161 H161 119.3 . .
C16' C11' C12' 119.5(7) . .
C16' C11' P31 118.6(6) . .
C12' C11' P31 121.9(6) . .
C11' C12' C13' 119.8(9) . .
C11' C12' H12' 120.1 . .
C13' C12' H12' 120.1 . .
C14' C13' C12' 119.8(9) . .
C14' C13' H13' 120.1 . .
C12' C13' H13' 120.1 . .
C13' C14' C15' 120.9(8) . .
C13' C14' H14' 119.6 . .
C15' C14' H14' 119.6 . .
C14' C15' C16' 120.3(9) . .
C14' C15' C15' 111.0(8) . 3
C16' C15' C15' 108.7(8) . 3
C14' C15' H15' 119.9 . .
C16' C15' H15' 119.9 . .
C15' C15' H15' 47.0 3 .
C11' C16' C15' 119.8(8) . .
C11' C16' H16' 120.1 . .
C15' C16' H16' 120.1 . .
C221 C211 C261 118.3(2) . .
C221 C211 P31 116.68(18) . .
C261 C211 P31 125.0(2) . .
C211 C221 C231 120.7(2) . .
C211 C221 H221 119.7 . .
C231 C221 H221 119.7 . .
C241 C231 C221 120.5(3) . .
C241 C231 H231 119.8 . .
C221 C231 H231 119.8 . .
C251 C241 C231 119.4(3) . .
C251 C241 H241 120.3 . .
C231 C241 H241 120.3 . .
C241 C251 C261 120.1(2) . .
C241 C251 H251 119.9 . .
C261 C251 H251 119.9 . .
C251 C261 C211 121.0(2) . .
C251 C261 H261 119.5 . .
C211 C261 H261 119.5 . .
C361 C311 C321 119.0(2) . .
C361 C311 P71 119.16(17) . .
C321 C311 P71 121.84(19) . .
C331 C321 C311 120.7(2) . .
C331 C321 H321 119.6 . .
C311 C321 H321 119.6 . .
C341 C331 C321 119.8(2) . .
C341 C331 H331 120.1 . .
C321 C331 H331 120.1 . .
C331 C341 C351 120.4(2) . .
C331 C341 H341 119.8 . .
C351 C341 H341 119.8 . .
C341 C351 C361 120.1(3) . .
C341 C351 H351 119.9 . .
C361 C351 H351 119.9 . .
C311 C361 C351 120.0(2) . .
C311 C361 H361 120.0 . .
C351 C361 H361 120.0 . .
C421 C411 C461 116.7(3) . .
C421 C411 P71 121.1(3) . .
C461 C411 P71 121.4(3) . .
C411 C421 C431 121.2(4) . .
C411 C421 H421 119.4 . .
C431 C421 H421 119.4 . .
C441 C431 C421 120.3(5) . .
C441 C431 H431 119.8 . .
C421 C431 H431 119.8 . .
C451 C441 C431 119.6(4) . .
C451 C441 H441 120.2 . .
C431 C441 H441 120.2 . .
C441 C451 C461 121.1(5) . .
C441 C451 H451 119.5 . .
C461 C451 H451 119.5 . .
C451 C461 C411 121.0(5) . .
C451 C461 H461 119.5 . .
C411 C461 H461 119.5 . .
C42' C41' C46' 119.8(6) . .
C42' C41' P71 118.1(6) . .
C46' C41' P71 121.6(6) . .
C41' C42' C43' 119.9(7) . .
C41' C42' H42' 120.1 . .
C43' C42' H42' 120.1 . .
C44' C43' C42' 119.5(8) . .
C44' C43' H43' 120.2 . .
C42' C43' H43' 120.2 . .
C45' C44' C43' 120.7(8) . .
C45' C44' H44' 119.6 . .
C43' C44' H44' 119.6 . .
C44' C45' C46' 120.5(8) . .
C44' C45' H45' 119.8 . .
C46' C45' H45' 119.8 . .
C41' C46' C45' 119.5(8) . .
C41' C46' H46' 120.2 . .
C45' C46' H46' 120.2 . .
C551 C511 C521 109.7(4) . .
C551 C511 Ru1 70.8(2) . .
C521 C511 Ru1 72.37(19) . .
C551 C511 H511 125.1 . .
C521 C511 H511 125.1 . .
Ru1 C511 H511 123.3 . .
C531 C521 C511 106.0(4) . .
C531 C521 Ru1 69.5(2) . .
C511 C521 Ru1 71.05(19) . .
C531 C521 H521 127.0 . .
C511 C521 H521 127.0 . .
Ru1 C521 H521 124.1 . .
C541 C531 C521 109.7(4) . .
C541 C531 Ru1 70.8(2) . .
C521 C531 Ru1 73.9(2) . .
C541 C531 H531 125.1 . .
C521 C531 H531 125.1 . .
Ru1 C531 H531 121.8 . .
C531 C541 C551 107.3(4) . .
C531 C541 Ru1 72.08(19) . .
C551 C541 Ru1 72.3(2) . .
C531 C541 H541 126.3 . .
C551 C541 H541 126.3 . .
Ru1 C541 H541 121.0 . .
C511 C551 C541 107.3(4) . .
C511 C551 Ru1 72.8(2) . .
C541 C551 Ru1 70.1(2) . .
C511 C551 H551 126.4 . .
C541 C551 H551 126.4 . .
Ru1 C551 H551 122.4 . .
C55' C51' C52' 109.4(9) . .
C55' C51' Ru1 72.8(6) . .
C52' C51' Ru1 71.9(6) . .
C55' C51' H51' 125.3 . .
C52' C51' H51' 125.3 . .
Ru1 C51' H51' 121.7 . .
C53' C52' C51' 106.5(9) . .
C53' C52' Ru1 72.3(5) . .
C51' C52' Ru1 69.9(6) . .
C53' C52' H52' 126.8 . .
C51' C52' H52' 126.8 . .
Ru1 C52' H52' 122.7 . .
C52' C53' C54' 109.0(8) . .
C52' C53' Ru1 70.7(6) . .
C54' C53' Ru1 71.9(5) . .
C52' C53' H53' 125.5 . .
C54' C53' H53' 125.5 . .
Ru1 C53' H53' 123.5 . .
C55' C54' C53' 107.9(8) . .
C55' C54' Ru1 70.6(6) . .
C53' C54' Ru1 70.9(5) . .
C55' C54' H54' 126.0 . .
C53' C54' H54' 126.0 . .
Ru1 C54' H54' 124.1 . .
C51' C55' C54' 107.2(9) . .
C51' C55' Ru1 69.9(6) . .
C54' C55' Ru1 72.2(6) . .
C51' C55' H55' 126.4 . .
C54' C55' H55' 126.4 . .
Ru1 C55' H55' 123.2 . .
C41 C611 H61A 109.5 . .
C41 C611 H61B 109.5 . .
H61A C611 H61B 109.5 . .
C41 C611 H61C 109.5 . .
H61A C611 H61C 109.5 . .
H61B C611 H61C 109.5 . .
C41 C631 H63A 109.5 . .
C41 C631 H63B 109.5 . .
H63A C631 H63B 109.5 . .
C41 C631 H63C 109.5 . .
H63A C631 H63C 109.5 . .
H63B C631 H63C 109.5 . .
C542 Ru2 C532 38.07(9) . .
C542 Ru2 C552 37.97(10) . .
C532 Ru2 C552 63.04(10) . .
C542 Ru2 C512 62.17(10) . .
C532 Ru2 C512 62.00(10) . .
C552 Ru2 C512 36.60(10) . .
C542 Ru2 C522 62.99(9) . .
C532 Ru2 C522 37.50(9) . .
C552 Ru2 C522 62.25(10) . .
C512 Ru2 C522 36.87(10) . .
C542 Ru2 P72 99.21(7) . .
C532 Ru2 P72 127.47(7) . .
C552 Ru2 P72 104.26(7) . .
C512 Ru2 P72 136.64(8) . .
C522 Ru2 P72 162.20(7) . .
C542 Ru2 P32 119.21(7) . .
C532 Ru2 P32 100.73(7) . .
C552 Ru2 P32 156.93(8) . .
C512 Ru2 P32 151.63(8) . .
C522 Ru2 P32 115.78(7) . .
P72 Ru2 P32 71.60(2) . .
C542 Ru2 Cl22 147.91(7) . .
C532 Ru2 Cl22 136.93(7) . .
C552 Ru2 Cl22 110.62(8) . .
C512 Ru2 Cl22 87.69(7) . .
C522 Ru2 Cl22 100.07(7) . .
P72 Ru2 Cl22 95.60(2) . .
P32 Ru2 Cl22 92.45(2) . .
C212 P32 C112 103.65(11) . .
C212 P32 C42 110.06(10) . .
C112 P32 C42 104.03(10) . .
C212 P32 Ru2 119.89(8) . .
C112 P32 Ru2 120.06(8) . .
C42 P32 Ru2 97.72(7) . .
C212 P32 P72 139.93(8) . .
C112 P32 P72 112.50(8) . .
C42 P32 P72 45.47(7) . .
Ru2 P32 P72 54.156(18) . .
C312 P72 C412 99.29(10) . .
C312 P72 C42 106.85(10) . .
C412 P72 C42 115.68(10) . .
C312 P72 Ru2 125.03(8) . .
C412 P72 Ru2 112.96(7) . .
C42 P72 Ru2 97.86(7) . .
C312 P72 P32 140.38(7) . .
C412 P72 P32 117.62(8) . .
C42 P72 P32 45.53(7) . .
Ru2 P72 P32 54.239(18) . .
C612 C42 C632 109.35(18) . .
C612 C42 P72 121.10(16) . .
C632 C42 P72 106.34(15) . .
C612 C42 P32 118.96(16) . .
C632 C42 P32 110.25(15) . .
P72 C42 P32 89.00(9) . .
C162 C112 C122 118.0(2) . .
C162 C112 P32 118.42(19) . .
C122 C112 P32 123.38(19) . .
C132 C122 C112 120.8(3) . .
C132 C122 H122 119.6 . .
C112 C122 H122 119.6 . .
C142 C132 C122 120.3(3) . .
C142 C132 H132 119.9 . .
C122 C132 H132 119.9 . .
C132 C142 C152 119.8(3) . .
C132 C142 H142 120.1 . .
C152 C142 H142 120.1 . .
C162 C152 C142 119.7(3) . .
C162 C152 H152 120.1 . .
C142 C152 H152 120.1 . .
C152 C162 C112 121.3(3) . .
C152 C162 H162 119.3 . .
C112 C162 H162 119.3 . .
C222 C212 C262 118.6(2) . .
C222 C212 P32 116.34(17) . .
C262 C212 P32 125.02(18) . .
C232 C222 C212 120.6(2) . .
C232 C222 H222 119.7 . .
C212 C222 H222 119.7 . .
C242 C232 C222 120.2(2) . .
C242 C232 H232 119.9 . .
C222 C232 H232 119.9 . .
C232 C242 C252 119.9(2) . .
C232 C242 H242 120.0 . .
C252 C242 H242 120.0 . .
C262 C252 C242 120.0(2) . .
C262 C252 H252 120.0 . .
C242 C252 H252 120.0 . .
C252 C262 C212 120.7(2) . .
C252 C262 H262 119.7 . .
C212 C262 H262 119.7 . .
C362 C312 C322 119.8(2) . .
C362 C312 P72 120.01(17) . .
C322 C312 P72 120.21(18) . .
C332 C322 C312 120.3(2) . .
C332 C322 H322 119.8 . .
C312 C322 H322 119.8 . .
C342 C332 C322 119.9(2) . .
C342 C332 H332 120.0 . .
C322 C332 H332 120.0 . .
C332 C342 C352 120.2(2) . .
C332 C342 H342 119.9 . .
C352 C342 H342 119.9 . .
C342 C352 C362 120.2(2) . .
C342 C352 H352 119.9 . .
C362 C352 H352 119.9 . .
C312 C362 C352 119.6(2) . .
C312 C362 H362 120.2 . .
C352 C362 H362 120.2 . .
C462 C412 C422 118.0(2) . .
C462 C412 P72 128.25(19) . .
C422 C412 P72 113.37(17) . .
C432 C422 C412 121.2(2) . .
C432 C422 H422 119.4 . .
C412 C422 H422 119.4 . .
C442 C432 C422 120.1(3) . .
C442 C432 H432 120.0 . .
C422 C432 H432 120.0 . .
C452 C442 C432 119.3(2) . .
C452 C442 H442 120.3 . .
C432 C442 H442 120.3 . .
C442 C452 C462 121.0(2) . .
C442 C452 H452 119.5 . .
C462 C452 H452 119.5 . .
C412 C462 C452 120.4(2) . .
C412 C462 H462 119.8 . .
C452 C462 H462 119.8 . .
C552 C512 C522 110.3(2) . .
C552 C512 Ru2 71.62(14) . .
C522 C512 Ru2 71.84(14) . .
C552 C512 H512 124.8 . .
C522 C512 H512 124.8 . .
Ru2 C512 H512 123.3 . .
C512 C522 C532 106.6(2) . .
C512 C522 Ru2 71.29(14) . .
C532 C522 Ru2 69.03(13) . .
C512 C522 H522 126.7 . .
C532 C522 H522 126.7 . .
Ru2 C522 H522 124.6 . .
C542 C532 C522 108.4(2) . .
C542 C532 Ru2 70.55(13) . .
C522 C532 Ru2 73.48(14) . .
C542 C532 H532 125.8 . .
C522 C532 H532 125.8 . .
Ru2 C532 H532 121.9 . .
C532 C542 C552 108.0(2) . .
C532 C542 Ru2 71.38(13) . .
C552 C542 Ru2 73.28(14) . .
C532 C542 H542 126.0 . .
C552 C542 H542 126.0 . .
Ru2 C542 H542 121.1 . .
C512 C552 C542 106.7(2) . .
C512 C552 Ru2 71.78(14) . .
C542 C552 Ru2 68.75(13) . .
C512 C552 H552 126.6 . .
C542 C552 H552 126.6 . .
Ru2 C552 H552 124.4 . .
C42 C612 H61D 109.5 . .
C42 C612 H61E 109.5 . .
H61D C612 H61E 109.5 . .
C42 C612 H61F 109.5 . .
H61D C612 H61F 109.5 . .
H61E C612 H61F 109.5 . .
C42 C632 H63D 109.5 . .
C42 C632 H63E 109.5 . .
H63D C632 H63E 109.5 . .
C42 C632 H63F 109.5 . .
H63D C632 H63F 109.5 . .
H63E C632 H63F 109.5 . .

loop_
_geom_bond_atom_site_label_1
_geom_bond_atom_site_label_2
_geom_bond_distance
_geom_bond_site_symmetry_2
Ru1 C51' 2.152(14) .
Ru1 C52' 2.177(11) .
Ru1 C541 2.180(4) .
Ru1 C55' 2.189(14) .
Ru1 C531 2.197(4) .
Ru1 C53' 2.197(11) .
Ru1 C54' 2.209(11) .
Ru1 C551 2.210(4) .
Ru1 C511 2.236(4) .
Ru1 C521 2.253(4) .
Ru1 Cl21 2.4259(6) .
Ru1 P71 2.2620(6) .
Ru1 P31 2.2890(6) .
P31 C211 1.825(3) .
P31 C11' 1.825(6) .
P31 C111 1.872(3) .
P31 C41 1.897(2) .
P31 P71 2.6603(9) .
P71 C41' 1.820(6) .
P71 C311 1.823(2) .
P71 C411 1.838(4) .
P71 C41 1.887(2) .
C41 C611 1.524(3) .
C41 C631 1.535(3) .
C111 C161 1.381(5) .
C111 C121 1.397(4) .
C121 C131 1.381(5) .
C121 H121 0.9500 .
C131 C141 1.361(6) .
C131 H131 0.9500 .
C141 C151 1.365(6) .
C141 H141 0.9500 .
C151 C161 1.389(6) .
C151 H151 0.9500 .
C161 H161 0.9500 .
C11' C16' 1.372(8) .
C11' C12' 1.386(8) .
C12' C13' 1.391(8) .
C12' H12' 0.9500 .
C13' C14' 1.356(10) .
C13' H13' 0.9500 .
C14' C15' 1.359(10) .
C14' H14' 0.9500 .
C15' C16' 1.384(9) .
C15' C15' 1.78(2) 3
C15' H15' 0.9500 .
C16' H16' 0.9500 .
C211 C221 1.376(4) .
C211 C261 1.391(3) .
C221 C231 1.385(4) .
C221 H221 0.9500 .
C231 C241 1.375(4) .
C231 H231 0.9500 .
C241 C251 1.375(4) .
C241 H241 0.9500 .
C251 C261 1.377(4) .
C251 H251 0.9500 .
C261 H261 0.9500 .
C311 C361 1.381(3) .
C311 C321 1.397(3) .
C321 C331 1.381(4) .
C321 H321 0.9500 .
C331 C341 1.372(4) .
C331 H331 0.9500 .
C341 C351 1.377(4) .
C341 H341 0.9500 .
C351 C361 1.394(3) .
C351 H351 0.9500 .
C361 H361 0.9500 .
C411 C421 1.367(5) .
C411 C461 1.388(5) .
C421 C431 1.392(5) .
C421 H421 0.9500 .
C431 C441 1.358(8) .
C431 H431 0.9500 .
C441 C451 1.326(9) .
C441 H441 0.9500 .
C451 C461 1.388(6) .
C451 H451 0.9500 .
C461 H461 0.9500 .
C41' C42' 1.360(8) .
C41' C46' 1.378(8) .
C42' C43' 1.394(8) .
C42' H42' 0.9500 .
C43' C44' 1.362(11) .
C43' H43' 0.9500 .
C44' C45' 1.344(11) .
C44' H44' 0.9500 .
C45' C46' 1.381(8) .
C45' H45' 0.9500 .
C46' H46' 0.9500 .
C511 C551 1.388(7) .
C511 C521 1.409(6) .
C511 H511 0.9500 .
C521 C531 1.400(6) .
C521 H521 0.9500 .
C531 C541 1.394(6) .
C531 H531 0.9500 .
C541 C551 1.415(7) .
C541 H541 0.9500 .
C551 H551 0.9500 .
C51' C55' 1.388(11) .
C51' C52' 1.416(11) .
C51' H51' 0.9500 .
C52' C53' 1.387(10) .
C52' H52' 0.9500 .
C53' C54' 1.405(10) .
C53' H53' 0.9500 .
C54' C55' 1.403(11) .
C54' H54' 0.9500 .
C55' H55' 0.9500 .
C611 H61A 0.9800 .
C611 H61B 0.9800 .
C611 H61C 0.9800 .
C631 H63A 0.9800 .
C631 H63B 0.9800 .
C631 H63C 0.9800 .
Ru2 C542 2.163(2) .
Ru2 C532 2.174(2) .
Ru2 C552 2.222(2) .
Ru2 C512 2.225(2) .
Ru2 C522 2.232(2) .
Ru2 P72 2.2694(6) .
Ru2 P32 2.2718(6) .
Ru2 Cl22 2.4483(5) .
P32 C212 1.821(2) .
P32 C112 1.835(2) .
P32 C42 1.896(2) .
P32 P72 2.6566(8) .
P72 C312 1.830(2) .
P72 C412 1.837(2) .
P72 C42 1.894(2) .
C42 C612 1.524(3) .
C42 C632 1.541(3) .
C112 C162 1.387(3) .
C112 C122 1.391(3) .
C122 C132 1.383(4) .
C122 H122 0.9500 .
C132 C142 1.376(4) .
C132 H132 0.9500 .
C142 C152 1.382(4) .
C142 H142 0.9500 .
C152 C162 1.381(4) .
C152 H152 0.9500 .
C162 H162 0.9500 .
C212 C222 1.388(3) .
C212 C262 1.391(3) .
C222 C232 1.381(3) .
C222 H222 0.9500 .
C232 C242 1.376(3) .
C232 H232 0.9500 .
C242 C252 1.382(4) .
C242 H242 0.9500 .
C252 C262 1.379(3) .
C252 H252 0.9500 .
C262 H262 0.9500 .
C312 C362 1.384(3) .
C312 C322 1.390(3) .
C322 C332 1.379(3) .
C322 H322 0.9500 .
C332 C342 1.378(4) .
C332 H332 0.9500 .
C342 C352 1.381(4) .
C342 H342 0.9500 .
C352 C362 1.390(3) .
C352 H352 0.9500 .
C362 H362 0.9500 .
C412 C462 1.378(3) .
C412 C422 1.387(3) .
C422 C432 1.386(3) .
C422 H422 0.9500 .
C432 C442 1.371(4) .
C432 H432 0.9500 .
C442 C452 1.363(4) .
C442 H442 0.9500 .
C452 C462 1.391(3) .
C452 H452 0.9500 .
C462 H462 0.9500 .
C512 C552 1.396(4) .
C512 C522 1.409(4) .
C512 H512 0.9500 .
C522 C532 1.417(4) .
C522 H522 0.9500 .
C532 C542 1.414(4) .
C532 H532 0.9500 .
C542 C552 1.428(4) .
C542 H542 0.9500 .
C552 H552 0.9500 .
C612 H61D 0.9800 .
C612 H61E 0.9800 .
C612 H61F 0.9800 .
C632 H63D 0.9800 .
C632 H63E 0.9800 .
C632 H63F 0.9800 .

loop_
_geom_torsion_atom_site_label_1
_geom_torsion_atom_site_label_2
_geom_torsion_atom_site_label_3
_geom_torsion_atom_site_label_4
_geom_torsion
_geom_torsion_site_symmetry_1
_geom_torsion_site_symmetry_4
C51' Ru1 P31 C211 132.7(6) . .
C52' Ru1 P31 C211 161.2(5) . .
C541 Ru1 P31 C211 141.31(19) . .
C55' Ru1 P31 C211 93.4(7) . .
C531 Ru1 P31 C211 105.4(2) . .
C53' Ru1 P31 C211 78(2) . .
C54' Ru1 P31 C211 61.4(6) . .
C551 Ru1 P31 C211 151.5(5) . .
C511 Ru1 P31 C211 54.0(3) . .
C521 Ru1 P31 C211 68.92(18) . .
P71 Ru1 P31 C211 -129.12(9) . .
C51' Ru1 P31 C11' 25.0(7) . .
C52' Ru1 P31 C11' 53.5(6) . .
C541 Ru1 P31 C11' 33.6(3) . .
C55' Ru1 P31 C11' -14.4(7) . .
C531 Ru1 P31 C11' -2.3(3) . .
C53' Ru1 P31 C11' -30(2) . .
C54' Ru1 P31 C11' -46.4(6) . .
C551 Ru1 P31 C11' 43.8(5) . .
C511 Ru1 P31 C11' -53.7(4) . .
C521 Ru1 P31 C11' -38.8(3) . .
P71 Ru1 P31 C11' 123.2(3) . .
C51' Ru1 P31 C111 -0.6(6) . .
C52' Ru1 P31 C111 27.9(5) . .
C541 Ru1 P31 C111 8.0(2) . .
C55' Ru1 P31 C111 -39.9(7) . .
C531 Ru1 P31 C111 -27.9(2) . .
C53' Ru1 P31 C111 -55(2) . .
C54' Ru1 P31 C111 -72.0(6) . .
C551 Ru1 P31 C111 18.2(5) . .
C511 Ru1 P31 C111 -79.3(3) . .
C521 Ru1 P31 C111 -64.38(19) . .
P71 Ru1 P31 C111 97.58(11) . .
C51' Ru1 P31 C41 -110.5(6) . .
C52' Ru1 P31 C41 -82.0(5) . .
C541 Ru1 P31 C41 -101.89(18) . .
C55' Ru1 P31 C41 -149.8(7) . .
C531 Ru1 P31 C41 -137.82(19) . .
C53' Ru1 P31 C41 -165(2) . .
C54' Ru1 P31 C41 178.2(6) . .
C551 Ru1 P31 C41 -91.7(5) . .
C511 Ru1 P31 C41 170.8(3) . .
C521 Ru1 P31 C41 -174.28(17) . .
P71 Ru1 P31 C41 -12.32(7) . .
C51' Ru1 P31 P71 -98.2(6) . .
C52' Ru1 P31 P71 -69.6(5) . .
C541 Ru1 P31 P71 -89.57(17) . .
C55' Ru1 P31 P71 -137.5(7) . .
C531 Ru1 P31 P71 -125.50(18) . .
C53' Ru1 P31 P71 -153(2) . .
C54' Ru1 P31 P71 -169.5(6) . .
C551 Ru1 P31 P71 -79.4(4) . .
C511 Ru1 P31 P71 -176.8(3) . .
C521 Ru1 P31 P71 -161.96(15) . .
C51' Ru1 P71 C41' 14.0(6) . .
C52' Ru1 P71 C41' 51.2(6) . .
C541 Ru1 P71 C41' 25.3(4) . .
C55' Ru1 P71 C41' 0.3(6) . .
C531 Ru1 P71 C41' -1.0(3) . .
C53' Ru1 P71 C41' 79.7(4) . .
C54' Ru1 P71 C41' 67.3(13) . .
C551 Ru1 P71 C41' 63.4(4) . .
C511 Ru1 P71 C41' 83.4(3) . .
C521 Ru1 P71 C41' 28.0(8) . .
P31 Ru1 P71 C41' -94.5(3) . .
C51' Ru1 P71 C311 -122.4(5) . .
C52' Ru1 P71 C311 -85.3(5) . .
C541 Ru1 P71 C311 -111.2(2) . .
C55' Ru1 P71 C311 -136.2(5) . .
C531 Ru1 P71 C311 -137.54(18) . .
C53' Ru1 P71 C311 -56.7(3) . .
C54' Ru1 P71 C311 -69.2(12) . .
C551 Ru1 P71 C311 -73.1(2) . .
C511 Ru1 P71 C311 -53.1(2) . .
C521 Ru1 P71 C311 -108.5(7) . .
P31 Ru1 P71 C311 128.97(9) . .
C51' Ru1 P71 C411 -1.0(5) . .
C52' Ru1 P71 C411 36.1(6) . .
C541 Ru1 P71 C411 10.2(3) . .
C55' Ru1 P71 C411 -14.8(5) . .
C531 Ru1 P71 C411 -16.1(2) . .
C53' Ru1 P71 C411 64.7(4) . .
C54' Ru1 P71 C411 52.2(12) . .
C551 Ru1 P71 C411 48.3(3) . .
C511 Ru1 P71 C411 68.3(2) . .
C521 Ru1 P71 C411 12.9(7) . .
P31 Ru1 P71 C411 -109.63(15) . .
C51' Ru1 P71 C41 121.0(5) . .
C52' Ru1 P71 C41 158.1(5) . .
C541 Ru1 P71 C41 132.2(2) . .
C55' Ru1 P71 C41 107.2(5) . .
C531 Ru1 P71 C41 105.91(17) . .
C53' Ru1 P71 C41 -173.3(3) . .
C54' Ru1 P71 C41 174.3(12) . .
C551 Ru1 P71 C41 170.3(2) . .
C511 Ru1 P71 C41 -169.62(19) . .
C521 Ru1 P71 C41 135.0(7) . .
P31 Ru1 P71 C41 12.42(7) . .
C51' Ru1 P71 P31 108.6(5) . .
C52' Ru1 P71 P31 145.7(5) . .
C541 Ru1 P71 P31 119.8(2) . .
C55' Ru1 P71 P31 94.8(5) . .
C531 Ru1 P71 P31 93.49(16) . .
C53' Ru1 P71 P31 174.3(3) . .
C54' Ru1 P71 P31 161.8(12) . .
C551 Ru1 P71 P31 157.9(2) . .
C511 Ru1 P71 P31 177.96(17) . .
C521 Ru1 P71 P31 122.5(7) . .
C211 P31 P71 C41' -159.2(3) . .
C11' P31 P71 C41' 3.5(5) . .
C111 P31 P71 C41' -8.9(3) . .
C41 P31 P71 C41' -93.8(3) . .
Ru1 P31 P71 C41' 103.6(3) . .
C211 P31 P71 C311 -8.78(18) . .
C11' P31 P71 C311 153.9(4) . .
C111 P31 P71 C311 141.46(16) . .
C41 P31 P71 C311 56.63(16) . .
Ru1 P31 P71 C311 -106.01(12) . .
C211 P31 P71 C411 -162.0(2) . .
C11' P31 P71 C411 0.7(4) . .
C111 P31 P71 C411 -11.7(2) . .
C41 P31 P71 C411 -96.57(19) . .
Ru1 P31 P71 C411 100.78(16) . .
C211 P31 P71 C41 -65.41(15) . .
C11' P31 P71 C41 97.3(3) . .
C111 P31 P71 C41 84.83(15) . .
Ru1 P31 P71 C41 -162.65(10) . .
C211 P31 P71 Ru1 97.23(12) . .
C11' P31 P71 Ru1 -100.1(3) . .
C111 P31 P71 Ru1 -112.53(11) . .
C41 P31 P71 Ru1 162.65(10) . .
C41' P71 C41 C611 -27.5(3) . .
C311 P71 C41 C611 89.28(19) . .
C411 P71 C41 C611 -17.6(2) . .
Ru1 P71 C41 C611 -139.72(17) . .
P31 P71 C41 C611 -125.5(2) . .
C41' P71 C41 C631 -151.4(3) . .
C311 P71 C41 C631 -34.65(18) . .
C411 P71 C41 C631 -141.53(19) . .
Ru1 P71 C41 C631 96.35(15) . .
P31 P71 C41 C631 110.61(18) . .
C41' P71 C41 P31 98.0(3) . .
C311 P71 C41 P31 -145.25(10) . .
C411 P71 C41 P31 107.86(15) . .
Ru1 P71 C41 P31 -14.25(8) . .
C211 P31 C41 C611 -97.2(2) . .
C11' P31 C41 C611 3.4(4) . .
C111 P31 C41 C611 12.8(2) . .
Ru1 P31 C41 C611 137.24(18) . .
P71 P31 C41 C611 123.2(2) . .
C211 P31 C41 C631 31.75(19) . .
C11' P31 C41 C631 132.4(3) . .
C111 P31 C41 C631 141.74(18) . .
Ru1 P31 C41 C631 -93.80(15) . .
P71 P31 C41 C631 -107.84(18) . .
C211 P31 C41 P71 139.59(10) . .
C11' P31 C41 P71 -119.8(3) . .
C111 P31 C41 P71 -110.42(12) . .
Ru1 P31 C41 P71 14.04(8) . .
C211 P31 C111 C161 -137.9(2) . .
C11' P31 C111 C161 -92.6(7) . .
C41 P31 C111 C161 108.8(2) . .
Ru1 P31 C111 C161 1.7(2) . .
P71 P31 C111 C161 62.4(2) . .
C211 P31 C111 C121 42.1(2) . .
C11' P31 C111 C121 87.4(7) . .
C41 P31 C111 C121 -71.3(2) . .
Ru1 P31 C111 C121 -178.28(15) . .
P71 P31 C111 C121 -117.67(18) . .
C161 C111 C121 C131 -0.03(14) . .
P31 C111 C121 C131 180.0(2) . .
C111 C121 C131 C141 0.04(14) . .
C121 C131 C141 C151 -0.1(3) . .
C131 C141 C151 C161 0.2(4) . .
C121 C111 C161 C151 0.1(3) . .
P31 C111 C161 C151 -179.9(3) . .
C141 C151 C161 C111 -0.2(4) . .
C211 P31 C11' C16' -81.3(4) . .
C111 P31 C11' C16' 142.3(10) . .
C41 P31 C11' C16' 167.4(4) . .
Ru1 P31 C11' C16' 43.4(5) . .
P71 P31 C11' C16' 110.3(4) . .
C211 P31 C11' C12' 99.5(4) . .
C111 P31 C11' C12' -36.9(6) . .
C41 P31 C11' C12' -11.9(6) . .
Ru1 P31 C11' C12' -135.8(4) . .
P71 P31 C11' C12' -68.9(5) . .
C16' C11' C12' C13' 0.03(15) . .
P31 C11' C12' C13' 179.2(6) . .
C11' C12' C13' C14' -0.02(15) . .
C12' C13' C14' C15' 0.1(3) . .
C13' C14' C15' C16' -0.2(4) . .
C13' C14' C15' C15' 128.3(8) . 3
C12' C11' C16' C15' -0.1(3) . .
P31 C11' C16' C15' -179.3(6) . .
C14' C15' C16' C11' 0.2(4) . .
C15' C15' C16' C11' -129.3(9) 3 .
C11' P31 C211 C221 95.3(3) . .
C111 P31 C211 C221 110.7(2) . .
C41 P31 C211 C221 -140.2(2) . .
Ru1 P31 C211 C221 -29.4(2) . .
P71 P31 C211 C221 -97.3(2) . .
C11' P31 C211 C261 -83.4(3) . .
C111 P31 C211 C261 -68.0(2) . .
C41 P31 C211 C261 41.0(2) . .
Ru1 P31 C211 C261 151.89(18) . .
P71 P31 C211 C261 83.9(2) . .
C261 C211 C221 C231 0.1(4) . .
P31 C211 C221 C231 -178.7(2) . .
C211 C221 C231 C241 -1.1(5) . .
C221 C231 C241 C251 1.0(4) . .
C231 C241 C251 C261 0.2(4) . .
C241 C251 C261 C211 -1.2(4) . .
C221 C211 C261 C251 1.0(4) . .
P31 C211 C261 C251 179.73(18) . .
C41' P71 C311 C361 -138.9(3) . .
C411 P71 C311 C361 -131.4(2) . .
C41 P71 C311 C361 110.16(19) . .
Ru1 P71 C311 C361 -3.1(2) . .
P31 P71 C311 C361 71.9(2) . .
C41' P71 C311 C321 43.4(4) . .
C411 P71 C311 C321 50.8(2) . .
C41 P71 C311 C321 -67.6(2) . .
Ru1 P71 C311 C321 179.18(16) . .
P31 P71 C311 C321 -105.8(2) . .
C361 C311 C321 C331 0.7(4) . .
P71 C311 C321 C331 178.40(19) . .
C311 C321 C331 C341 -0.3(4) . .
C321 C331 C341 C351 -0.3(4) . .
C331 C341 C351 C361 0.5(4) . .
C321 C311 C361 C351 -0.5(3) . .
P71 C311 C361 C351 -178.26(17) . .
C341 C351 C361 C311 -0.1(4) . .
C41' P71 C411 C421 -173.2(17) . .
C311 P71 C411 C421 34.8(2) . .
C41 P71 C411 C421 146.3(2) . .
Ru1 P71 C411 C421 -100.8(2) . .
P31 P71 C411 C421 -162.62(19) . .
C41' P71 C411 C461 -3.8(14) . .
C311 P71 C411 C461 -155.7(3) . .
C41 P71 C411 C461 -44.2(3) . .
Ru1 P71 C411 C461 68.7(3) . .
P31 P71 C411 C461 6.8(3) . .
C461 C411 C421 C431 -0.05(13) . .
P71 C411 C421 C431 169.9(3) . .
C411 C421 C431 C441 -0.11(15) . .
C421 C431 C441 C451 0.3(3) . .
C431 C441 C451 C461 -0.3(4) . .
C441 C451 C461 C411 0.2(4) . .
C421 C411 C461 C451 0.0(3) . .
P71 C411 C461 C451 -169.9(3) . .
C311 P71 C41' C42' 20.4(5) . .
C411 P71 C41' C42' -9.5(13) . .
C41 P71 C41' C42' 133.2(4) . .
Ru1 P71 C41' C42' -122.7(4) . .
P31 P71 C41' C42' -179.9(4) . .
C311 P71 C41' C46' -166.8(4) . .
C411 P71 C41' C46' 163.2(19) . .
C41 P71 C41' C46' -54.1(5) . .
Ru1 P71 C41' C46' 50.0(5) . .
P31 P71 C41' C46' -7.2(5) . .
C46' C41' C42' C43' -0.03(15) . .
P71 C41' C42' C43' 172.8(7) . .
C41' C42' C43' C44' 0.03(15) . .
C42' C43' C44' C45' -0.1(3) . .
C43' C44' C45' C46' 0.1(5) . .
C42' C41' C46' C45' 0.1(3) . .
P71 C41' C46' C45' -172.5(7) . .
C44' C45' C46' C41' -0.1(4) . .
C51' Ru1 C511 C551 51.2(6) . .
C52' Ru1 C511 C551 9.2(6) . .
C541 Ru1 C511 C551 38.5(3) . .
C55' Ru1 C511 C551 92.5(7) . .
C531 Ru1 C511 C551 81.2(3) . .
C53' Ru1 C511 C551 -23.4(10) . .
C54' Ru1 C511 C551 126.3(12) . .
C521 Ru1 C511 C551 119.1(4) . .
P71 Ru1 C511 C551 -34.2(4) . .
P31 Ru1 C511 C551 141.5(5) . .
C51' Ru1 C511 C521 -67.9(6) . .
C52' Ru1 C511 C521 -109.9(6) . .
C541 Ru1 C511 C521 -80.6(3) . .
C55' Ru1 C511 C521 -26.6(7) . .
C531 Ru1 C511 C521 -37.9(2) . .
C53' Ru1 C511 C521 -142.5(12) . .
C54' Ru1 C511 C521 7.3(11) . .
C551 Ru1 C511 C521 -119.1(4) . .
P71 Ru1 C511 C521 -153.3(3) . .
P31 Ru1 C511 C521 22.4(5) . .
C551 C511 C521 C531 -0.14(11) . .
Ru1 C511 C521 C531 61.10(16) . .
C551 C511 C521 Ru1 -61.23(18) . .
C51' Ru1 C521 C531 -24.0(5) . .
C52' Ru1 C521 C531 -64.9(5) . .
C541 Ru1 C521 C531 -37.1(2) . .
C55' Ru1 C521 C531 5.5(10) . .
C53' Ru1 C521 C531 -102.5(5) . .
C54' Ru1 C521 C531 -125.6(14) . .
C551 Ru1 C521 C531 -79.9(3) . .
C511 Ru1 C521 C531 -116.0(3) . .
P71 Ru1 C521 C531 -40.1(10) . .
P31 Ru1 C521 C531 75.3(4) . .
C51' Ru1 C521 C511 92.0(6) . .
C52' Ru1 C521 C511 51.1(5) . .
C541 Ru1 C521 C511 79.0(3) . .
C55' Ru1 C521 C511 121.5(10) . .
C531 Ru1 C521 C511 116.0(3) . .
C53' Ru1 C521 C511 13.5(4) . .
C54' Ru1 C521 C511 -9.6(13) . .
C551 Ru1 C521 C511 36.1(3) . .
P71 Ru1 C521 C511 75.9(10) . .
P31 Ru1 C521 C511 -168.7(3) . .
C511 C521 C531 C541 -0.02(11) . .
Ru1 C521 C531 C541 62.11(16) . .
C511 C521 C531 Ru1 -62.13(14) . .
C51' Ru1 C531 C541 12.8(8) . .
C52' Ru1 C531 C541 -20.9(4) . .
C55' Ru1 C531 C541 -129(2) . .
C53' Ru1 C531 C541 -61.9(4) . .
C54' Ru1 C531 C541 -100.6(6) . .
C551 Ru1 C531 C541 -38.7(3) . .
C511 Ru1 C531 C541 -80.4(3) . .
C521 Ru1 C531 C541 -118.2(4) . .
P71 Ru1 C531 C541 46.4(4) . .
P31 Ru1 C531 C541 123.6(4) . .
C51' Ru1 C531 C521 131.0(9) . .
C52' Ru1 C531 C521 97.4(4) . .
C541 Ru1 C531 C521 118.2(4) . .
C55' Ru1 C531 C521 -11.2(18) . .
C53' Ru1 C531 C521 56.4(4) . .
C54' Ru1 C531 C521 17.6(5) . .
C551 Ru1 C531 C521 79.6(3) . .
C511 Ru1 C531 C521 37.9(2) . .
P71 Ru1 C531 C521 164.7(4) . .
P31 Ru1 C531 C521 -118.2(4) . .
C521 C531 C541 C551 0.16(19) . .
Ru1 C531 C541 C551 64.22(19) . .
C521 C531 C541 Ru1 -64.05(17) . .
C51' Ru1 C541 C531 -29(2) . .
C52' Ru1 C541 C531 136.8(8) . .
C55' Ru1 C541 C531 13.0(7) . .
C53' Ru1 C541 C531 97.3(5) . .
C54' Ru1 C541 C531 54.4(6) . .
C551 Ru1 C541 C531 115.5(4) . .
C511 Ru1 C541 C531 78.3(3) . .
C521 Ru1 C541 C531 36.5(2) . .
P71 Ru1 C541 C531 -144.5(4) . .
P31 Ru1 C541 C531 -70.6(4) . .
C51' Ru1 C541 C551 -144(2) . .
C52' Ru1 C541 C551 21.2(6) . .
C55' Ru1 C541 C551 -102.5(7) . .
C531 Ru1 C541 C551 -115.5(4) . .
C53' Ru1 C541 C551 -18.3(4) . .
C54' Ru1 C541 C551 -61.1(5) . .
C511 Ru1 C541 C551 -37.3(3) . .
C521 Ru1 C541 C551 -79.0(3) . .
P71 Ru1 C541 C551 100.0(4) . .
P31 Ru1 C541 C551 173.8(4) . .
C521 C511 C551 C541 0.23(19) . .
Ru1 C511 C551 C541 -61.99(19) . .
C521 C511 C551 Ru1 62.23(17) . .
C531 C541 C551 C511 -0.2(2) . .
Ru1 C541 C551 C511 63.81(18) . .
C531 C541 C551 Ru1 -64.05(18) . .
C51' Ru1 C551 C511 -106.8(7) . .
C52' Ru1 C551 C511 -152.7(16) . .
C541 Ru1 C551 C511 -116.3(4) . .
C55' Ru1 C551 C511 -64.5(6) . .
C531 Ru1 C551 C511 -78.1(3) . .
C53' Ru1 C551 C511 19.1(9) . .
C54' Ru1 C551 C511 -21.8(6) . .
C521 Ru1 C551 C511 -36.3(2) . .
P71 Ru1 C551 C511 156.1(4) . .
P31 Ru1 C551 C511 -130.6(7) . .
C51' Ru1 C551 C541 9.5(7) . .
C52' Ru1 C551 C541 -36.4(15) . .
C55' Ru1 C551 C541 51.8(7) . .
C531 Ru1 C551 C541 38.2(2) . .
C53' Ru1 C551 C541 135.4(10) . .
C54' Ru1 C551 C541 94.5(6) . .
C511 Ru1 C551 C541 116.3(4) . .
C521 Ru1 C551 C541 80.0(3) . .
P71 Ru1 C551 C541 -87.7(4) . .
P31 Ru1 C551 C541 -14.3(8) . .
C52' Ru1 C51' C55' 117.8(8) . .
C541 Ru1 C51' C55' 128(2) . .
C531 Ru1 C51' C55' -12.2(9) . .
C53' Ru1 C51' C55' 80.0(6) . .
C54' Ru1 C51' C55' 37.7(5) . .
C551 Ru1 C51' C55' 99.5(7) . .
C511 Ru1 C51' C55' 60.9(6) . .
C521 Ru1 C51' C55' 20.1(6) . .
P71 Ru1 C51' C55' -165.3(9) . .
P31 Ru1 C51' C55' -89.8(9) . .
C541 Ru1 C51' C52' 10.3(18) . .
C55' Ru1 C51' C52' -117.8(8) . .
C531 Ru1 C51' C52' -130.0(11) . .
C53' Ru1 C51' C52' -37.8(5) . .
C54' Ru1 C51' C52' -80.1(6) . .
C551 Ru1 C51' C52' -18.3(4) . .
C511 Ru1 C51' C52' -56.9(5) . .
C521 Ru1 C51' C52' -97.8(6) . .
P71 Ru1 C51' C52' 76.9(9) . .
P31 Ru1 C51' C52' 152.3(7) . .
C55' C51' C52' C53' 0.00(12) . .
Ru1 C51' C52' C53' 63.6(5) . .
C55' C51' C52' Ru1 -63.6(5) . .
C51' Ru1 C52' C53' -115.7(7) . .
C541 Ru1 C52' C53' -120.5(10) . .
C55' Ru1 C52' C53' -78.8(6) . .
C531 Ru1 C52' C53' -91.6(7) . .
C54' Ru1 C52' C53' -36.8(5) . .
C551 Ru1 C52' C53' 4.9(11) . .
C511 Ru1 C52' C53' -15.6(6) . .
C521 Ru1 C52' C53' -52.4(7) . .
P71 Ru1 C52' C53' 135.5(9) . .
P31 Ru1 C52' C53' -161.6(8) . .
C541 Ru1 C52' C51' -4.8(9) . .
C55' Ru1 C52' C51' 36.9(5) . .
C531 Ru1 C52' C51' 24.1(7) . .
C53' Ru1 C52' C51' 115.7(7) . .
C54' Ru1 C52' C51' 78.9(6) . .
C551 Ru1 C52' C51' 120.6(15) . .
C511 Ru1 C52' C51' 100.1(7) . .
C521 Ru1 C52' C51' 63.3(7) . .
P71 Ru1 C52' C51' -108.9(10) . .
P31 Ru1 C52' C51' -45.9(10) . .
C51' C52' C53' C54' 0.03(12) . .
Ru1 C52' C53' C54' 62.0(5) . .
C51' C52' C53' Ru1 -62.0(5) . .
C51' Ru1 C53' C52' 39.1(5) . .
C541 Ru1 C53' C52' 28.0(7) . .
C55' Ru1 C53' C52' 81.4(6) . .
C531 Ru1 C53' C52' 68.9(7) . .
C54' Ru1 C53' C52' 118.6(7) . .
C551 Ru1 C53' C52' -3.7(9) . .
C511 Ru1 C53' C52' 136.0(14) . .
C521 Ru1 C53' C52' 108.3(8) . .
P71 Ru1 C53' C52' -52.6(9) . .
P31 Ru1 C53' C52' 98(3) . .
C51' Ru1 C53' C54' -79.5(6) . .
C52' Ru1 C53' C54' -118.6(7) . .
C541 Ru1 C53' C54' -90.5(7) . .
C55' Ru1 C53' C54' -37.1(5) . .
C531 Ru1 C53' C54' -49.7(7) . .
C551 Ru1 C53' C54' -122.2(11) . .
C511 Ru1 C53' C54' 17.4(11) . .
C521 Ru1 C53' C54' -10.2(7) . .
P71 Ru1 C53' C54' -171.2(9) . .
P31 Ru1 C53' C54' -21(3) . .
C52' C53' C54' C55' 0.0(2) . .
Ru1 C53' C54' C55' 61.2(5) . .
C52' C53' C54' Ru1 -61.3(5) . .
C51' Ru1 C54' C55' -37.8(5) . .
C52' Ru1 C54' C55' -81.2(6) . .
C541 Ru1 C54' C55' -51.4(7) . .
C531 Ru1 C54' C55' -9.6(7) . .
C53' Ru1 C54' C55' -117.8(7) . .
C551 Ru1 C54' C55' -94.6(7) . .
C511 Ru1 C54' C55' -132.3(11) . .
C521 Ru1 C54' C55' 31.7(16) . .
P71 Ru1 C54' C55' -99(2) . .
P31 Ru1 C54' C55' 56.9(9) . .
C51' Ru1 C54' C53' 80.0(5) . .
C52' Ru1 C54' C53' 36.6(5) . .
C541 Ru1 C54' C53' 66.4(6) . .
C55' Ru1 C54' C53' 117.8(7) . .
C531 Ru1 C54' C53' 108.3(7) . .
C551 Ru1 C54' C53' 23.2(5) . .
C511 Ru1 C54' C53' -14.5(8) . .
C521 Ru1 C54' C53' 149.5(18) . .
P71 Ru1 C54' C53' 18.3(19) . .
P31 Ru1 C54' C53' 174.7(6) . .
C52' C51' C55' C54' 0.0(2) . .
Ru1 C51' C55' C54' -63.0(5) . .
C52' C51' C55' Ru1 63.0(5) . .
C53' C54' C55' C51' 0.0(3) . .
Ru1 C54' C55' C51' 61.5(4) . .
C53' C54' C55' Ru1 -61.5(4) . .
C52' Ru1 C55' C51' -37.8(5) . .
C541 Ru1 C55' C51' -13.3(6) . .
C531 Ru1 C55' C51' 27.4(18) . .
C53' Ru1 C55' C51' -79.5(6) . .
C54' Ru1 C55' C51' -116.6(7) . .
C551 Ru1 C55' C51' -55.4(6) . .
C511 Ru1 C55' C51' -97.3(7) . .
C521 Ru1 C55' C51' -136.6(11) . .
P71 Ru1 C55' C51' 22.4(12) . .
P31 Ru1 C55' C51' 103.7(8) . .
C51' Ru1 C55' C54' 116.6(7) . .
C52' Ru1 C55' C54' 78.9(5) . .
C541 Ru1 C55' C54' 103.3(7) . .
C531 Ru1 C55' C54' 144(2) . .
C53' Ru1 C55' C54' 37.1(5) . .
C551 Ru1 C55' C54' 61.2(5) . .
C511 Ru1 C55' C54' 19.3(5) . .
C521 Ru1 C55' C54' -19.9(7) . .
P71 Ru1 C55' C54' 139.0(10) . .
P31 Ru1 C55' C54' -139.6(8) . .
C542 Ru2 P32 C212 137.22(11) . .
C532 Ru2 P32 C212 101.52(11) . .
C552 Ru2 P32 C212 144.4(2) . .
C512 Ru2 P32 C212 52.41(17) . .
C522 Ru2 P32 C212 65.15(11) . .
P72 Ru2 P32 C212 -132.35(9) . .
Cl22 Ru2 P32 C212 -37.26(9) . .
C542 Ru2 P32 C112 6.90(12) . .
C532 Ru2 P32 C112 -28.80(11) . .
C552 Ru2 P32 C112 14.1(2) . .
C512 Ru2 P32 C112 -77.92(17) . .
C522 Ru2 P32 C112 -65.18(11) . .
P72 Ru2 P32 C112 97.32(9) . .
Cl22 Ru2 P32 C112 -167.59(9) . .
C542 Ru2 P32 C42 -104.27(10) . .
C532 Ru2 P32 C42 -139.97(10) . .
C552 Ru2 P32 C42 -97.05(19) . .
C512 Ru2 P32 C42 170.91(16) . .
C522 Ru2 P32 C42 -176.35(10) . .
P72 Ru2 P32 C42 -13.85(7) . .
Cl22 Ru2 P32 C42 81.24(7) . .
C542 Ru2 P32 P72 -90.43(8) . .
C532 Ru2 P32 P72 -126.13(7) . .
C552 Ru2 P32 P72 -83.20(18) . .
C512 Ru2 P32 P72 -175.24(15) . .
C522 Ru2 P32 P72 -162.50(8) . .
Cl22 Ru2 P32 P72 95.09(2) . .
C542 Ru2 P72 C312 -111.28(11) . .
C532 Ru2 P72 C312 -139.56(12) . .
C552 Ru2 P72 C312 -72.80(12) . .
C512 Ru2 P72 C312 -52.42(14) . .
C522 Ru2 P72 C312 -111.5(2) . .
P32 Ru2 P72 C312 130.88(9) . .
Cl22 Ru2 P72 C312 40.15(9) . .
C542 Ru2 P72 C412 9.47(11) . .
C532 Ru2 P72 C412 -18.81(12) . .
C552 Ru2 P72 C412 47.95(11) . .
C512 Ru2 P72 C412 68.33(13) . .
C522 Ru2 P72 C412 9.2(2) . .
P32 Ru2 P72 C412 -108.37(9) . .
Cl22 Ru2 P72 C412 160.90(8) . .
C542 Ru2 P72 C42 131.71(10) . .
C532 Ru2 P72 C42 103.43(11) . .
C552 Ru2 P72 C42 170.19(10) . .
C512 Ru2 P72 C42 -169.43(12) . .
C522 Ru2 P72 C42 131.5(2) . .
P32 Ru2 P72 C42 13.87(7) . .
Cl22 Ru2 P72 C42 -76.86(7) . .
C542 Ru2 P72 P32 117.84(7) . .
C532 Ru2 P72 P32 89.56(9) . .
C552 Ru2 P72 P32 156.33(8) . .
C512 Ru2 P72 P32 176.71(10) . .
C522 Ru2 P72 P32 117.6(2) . .
Cl22 Ru2 P72 P32 -90.72(2) . .
C212 P32 P72 C312 -8.34(17) . .
C112 P32 P72 C312 144.46(14) . .
C42 P32 P72 C312 56.71(15) . .
Ru2 P32 P72 C312 -103.85(12) . .
C212 P32 P72 C412 -164.94(14) . .
C112 P32 P72 C412 -12.14(12) . .
C42 P32 P72 C412 -99.88(12) . .
Ru2 P32 P72 C412 99.55(8) . .
C212 P32 P72 C42 -65.05(15) . .
C112 P32 P72 C42 87.74(12) . .
Ru2 P32 P72 C42 -160.57(10) . .
C212 P32 P72 Ru2 95.52(12) . .
C112 P32 P72 Ru2 -111.69(8) . .
C42 P32 P72 Ru2 160.57(10) . .
C312 P72 C42 C612 90.13(19) . .
C412 P72 C42 C612 -19.3(2) . .
Ru2 P72 C42 C612 -139.53(17) . .
P32 P72 C42 C612 -123.7(2) . .
C312 P72 C42 C632 -35.32(17) . .
C412 P72 C42 C632 -144.76(14) . .
Ru2 P72 C42 C632 95.02(14) . .
P32 P72 C42 C632 110.83(17) . .
C312 P72 C42 P32 -146.15(9) . .
C412 P72 C42 P32 104.41(10) . .
Ru2 P72 C42 P32 -15.81(8) . .
C212 P32 C42 C612 -92.92(18) . .
C112 P32 C42 C612 17.6(2) . .
Ru2 P32 C42 C612 141.29(16) . .
P72 P32 C42 C612 125.5(2) . .
C212 P32 C42 C632 34.51(18) . .
C112 P32 C42 C632 145.02(16) . .
Ru2 P32 C42 C632 -91.28(15) . .
P72 P32 C42 C632 -107.07(18) . .
C212 P32 C42 P72 141.58(9) . .
C112 P32 C42 P72 -107.91(10) . .
Ru2 P32 C42 P72 15.79(8) . .
C212 P32 C112 C162 -162.32(19) . .
C42 P32 C112 C162 82.6(2) . .
Ru2 P32 C112 C162 -25.2(2) . .
P72 P32 C112 C162 35.3(2) . .
C212 P32 C112 C122 22.6(2) . .
C42 P32 C112 C122 -92.5(2) . .
Ru2 P32 C112 C122 159.72(18) . .
P72 P32 C112 C122 -139.79(19) . .
C162 C112 C122 C132 -0.9(4) . .
P32 C112 C122 C132 174.2(2) . .
C112 C122 C132 C142 -0.8(4) . .
C122 C132 C142 C152 1.2(5) . .
C132 C142 C152 C162 0.2(5) . .
C142 C152 C162 C112 -2.0(4) . .
C122 C112 C162 C152 2.3(4) . .
P32 C112 C162 C152 -173.0(2) . .
C112 P32 C212 C222 110.51(19) . .
C42 P32 C212 C222 -138.74(18) . .
Ru2 P32 C212 C222 -26.7(2) . .
P72 P32 C212 C222 -95.26(19) . .
C112 P32 C212 C262 -69.2(2) . .
C42 P32 C212 C262 41.6(2) . .
Ru2 P32 C212 C262 153.59(17) . .
P72 P32 C212 C262 85.1(2) . .
C262 C212 C222 C232 1.7(4) . .
P32 C212 C222 C232 -178.03(19) . .
C212 C222 C232 C242 -1.0(4) . .
C222 C232 C242 C252 -0.5(4) . .
C232 C242 C252 C262 1.3(4) . .
C242 C252 C262 C212 -0.6(4) . .
C222 C212 C262 C252 -0.9(4) . .
P32 C212 C262 C252 178.79(19) . .
C412 P72 C312 C362 -125.53(19) . .
C42 P72 C312 C362 113.92(19) . .
Ru2 P72 C312 C362 1.2(2) . .
P32 P72 C312 C362 75.4(2) . .
C412 P72 C312 C322 52.7(2) . .
C42 P72 C312 C322 -67.9(2) . .
Ru2 P72 C312 C322 179.36(15) . .
P32 P72 C312 C322 -106.45(18) . .
C362 C312 C322 C332 0.6(3) . .
P72 C312 C322 C332 -177.58(18) . .
C312 C322 C332 C342 -0.1(4) . .
C322 C332 C342 C352 -0.1(4) . .
C332 C342 C352 C362 -0.2(4) . .
C322 C312 C362 C352 -0.9(3) . .
P72 C312 C362 C352 177.26(17) . .
C342 C352 C362 C312 0.7(4) . .
C312 P72 C412 C462 -129.3(2) . .
C42 P72 C412 C462 -15.5(3) . .
Ru2 P72 C412 C462 96.1(2) . .
P32 P72 C412 C462 35.8(2) . .
C312 P72 C412 C422 58.03(19) . .
C42 P72 C412 C422 171.90(17) . .
Ru2 P72 C412 C422 -76.48(18) . .
P32 P72 C412 C422 -136.84(16) . .
C462 C412 C422 C432 -1.5(4) . .
P72 C412 C422 C432 172.0(2) . .
C412 C422 C432 C442 -0.7(4) . .
C422 C432 C442 C452 2.0(4) . .
C432 C442 C452 C462 -1.1(4) . .
C422 C412 C462 C452 2.4(4) . .
P72 C412 C462 C452 -169.9(2) . .
C442 C452 C462 C412 -1.2(4) . .
C542 Ru2 C512 C552 38.34(16) . .
C532 Ru2 C512 C552 81.66(17) . .
C522 Ru2 C512 C552 119.6(2) . .
P72 Ru2 C512 C552 -34.5(2) . .
P32 Ru2 C512 C552 138.93(16) . .
Cl22 Ru2 C512 C552 -130.20(16) . .
C542 Ru2 C512 C522 -81.26(17) . .
C532 Ru2 C512 C522 -37.94(15) . .
C552 Ru2 C512 C522 -119.6(2) . .
P72 Ru2 C512 C522 -154.08(12) . .
P32 Ru2 C512 C522 19.3(2) . .
Cl22 Ru2 C512 C522 110.21(15) . .
C552 C512 C522 C532 -1.3(3) . .
Ru2 C512 C522 C532 60.32(16) . .
C552 C512 C522 Ru2 -61.63(17) . .
C542 Ru2 C522 C512 78.83(17) . .
C532 Ru2 C522 C512 116.9(2) . .
C552 Ru2 C522 C512 35.86(16) . .
P72 Ru2 C522 C512 79.1(3) . .
P32 Ru2 C522 C512 -169.94(13) . .
Cl22 Ru2 C522 C512 -72.24(15) . .
C542 Ru2 C522 C532 -38.07(15) . .
C552 Ru2 C522 C532 -81.04(17) . .
C512 Ru2 C522 C532 -116.9(2) . .
P72 Ru2 C522 C532 -37.8(3) . .
P32 Ru2 C522 C532 73.16(15) . .
Cl22 Ru2 C522 C532 170.86(14) . .
C512 C522 C532 C542 0.5(3) . .
Ru2 C522 C532 C542 62.30(16) . .
C512 C522 C532 Ru2 -61.80(16) . .
C552 Ru2 C532 C542 -38.28(15) . .
C512 Ru2 C532 C542 -79.71(17) . .
C522 Ru2 C532 C542 -117.0(2) . .
P72 Ru2 C532 C542 49.33(17) . .
P32 Ru2 C532 C542 124.30(14) . .
Cl22 Ru2 C532 C542 -130.25(13) . .
C542 Ru2 C532 C522 117.0(2) . .
C552 Ru2 C532 C522 78.73(16) . .
C512 Ru2 C532 C522 37.30(15) . .
P72 Ru2 C532 C522 166.34(12) . .
P32 Ru2 C532 C522 -118.69(14) . .
Cl22 Ru2 C532 C522 -13.2(2) . .
C522 C532 C542 C552 0.5(3) . .
Ru2 C532 C542 C552 64.64(16) . .
C522 C532 C542 Ru2 -64.19(16) . .
C552 Ru2 C542 C532 116.2(2) . .
C512 Ru2 C542 C532 79.23(16) . .
C522 Ru2 C542 C532 37.50(15) . .
P72 Ru2 C542 C532 -142.42(14) . .
P32 Ru2 C542 C532 -68.42(15) . .
Cl22 Ru2 C542 C532 101.17(17) . .
C532 Ru2 C542 C552 -116.2(2) . .
C512 Ru2 C542 C552 -36.95(15) . .
C522 Ru2 C542 C552 -78.68(16) . .
P72 Ru2 C542 C552 101.40(14) . .
P32 Ru2 C542 C552 175.41(12) . .
Cl22 Ru2 C542 C552 -15.0(2) . .
C522 C512 C552 C542 1.6(3) . .
Ru2 C512 C552 C542 -60.18(16) . .
C522 C512 C552 Ru2 61.76(17) . .
C532 C542 C552 C512 -1.2(3) . .
Ru2 C542 C552 C512 62.16(17) . .
C532 C542 C552 Ru2 -63.39(16) . .
C542 Ru2 C552 C512 -116.9(2) . .
C532 Ru2 C552 C512 -78.55(17) . .
C522 Ru2 C552 C512 -36.12(16) . .
P72 Ru2 C552 C512 156.35(15) . .
P32 Ru2 C552 C512 -127.19(18) . .
Cl22 Ru2 C552 C512 54.63(17) . .
C532 Ru2 C552 C542 38.37(14) . .
C512 Ru2 C552 C542 116.9(2) . .
C522 Ru2 C552 C542 80.80(16) . .
P72 Ru2 C552 C542 -86.73(14) . .
P32 Ru2 C552 C542 -10.3(3) . .
Cl22 Ru2 C552 C542 171.55(13) . .

loop_
_platon_squeeze_void_nr
_platon_squeeze_void_average_x
_platon_squeeze_void_average_y
_platon_squeeze_void_average_z
_platon_squeeze_void_volume
_platon_squeeze_void_count_electrons
_platon_squeeze_void_content
1 0.500 0.000 0.500 152 32 ' '
2 0.500 0.500 0.000 152 32 ' '
